data_1576238
loop_
_publ_author_name
'Cao, Ze'
'Ge, Chenqi'
'Wu, Guangcheng'
'Tang, Hua'
'Wu, Yating'
'Kuang, Yueyan'
'Lu, Yuyang'
'Liu, Jiyong'
'Li, Hao'

_publ_section_title
;
 A self-assembled macrocycle with a non-closed structure for
 hierarchically upgraded self-assembly
;
_journal_name_full 'Chemical Science'
_journal_paper_doi 10.1039/D5SC06544E
_journal_year 2025
_chemical_formula_moiety '8(C H Cl3), 3(C5 H12 O), C132 H146 N20'
_chemical_formula_sum 'C155 H190 Cl24 N20 O3'
_chemical_formula_weight 3232.06
_space_group_crystal_system monoclinic
_space_group_IT_number 14
_space_group_name_Hall '-P 2yn'
_space_group_name_H-M_alt 'P 1 21/n 1'
_atom_sites_solution_hydrogens mixed
_atom_sites_solution_primary direct
_audit_creation_date 2025-10-06
_audit_creation_method
;
Olex2 1.5
(compiled 2025.07.13 svn.rb7424aed for OlexSys, GUI svn.r7314)
;
_audit_update_record
;
2025-10-07 deposited with the CCDC.	2025-10-28 downloaded from the CCDC.
;
_cell_angle_alpha 90
_cell_angle_beta 96.835(2)
_cell_angle_gamma 90
_cell_formula_units_Z 4
_cell_length_a 21.0151(11)
_cell_length_b 28.0832(15)
_cell_length_c 28.4875(15)
_cell_measurement_reflns_used 9919
_cell_measurement_temperature 100.00
_cell_measurement_theta_max 37.430
_cell_measurement_theta_min 3.043
_cell_volume 16693.0(15)
_computing_cell_refinement 'SAINT V8.40B (?, 2016)'
_computing_data_collection 'Bruker Instrument Service vV6.2.14'
_computing_data_reduction 'SAINT V8.40B (?, 2016)'
_computing_molecular_graphics 'Olex2 1.5 (Dolomanov et al., 2009)'
_computing_publication_material 'Olex2 1.5 (Dolomanov et al., 2009)'
_computing_structure_refinement 'SHELXL 2018/3 (Sheldrick, 2015)'
_computing_structure_solution 'SHELXT 2018/2 (Sheldrick, 2018)'
_diffrn_ambient_environment N~2~
_diffrn_ambient_temperature 100.00
_diffrn_detector CPAD
_diffrn_detector_area_resol_mean 7.41
_diffrn_detector_type 'Bruker PHOTON III M28'
_diffrn_measured_fraction_theta_full 0.990
_diffrn_measured_fraction_theta_max 0.990
_diffrn_measurement_device 'three-circle diffractometer'
_diffrn_measurement_device_type 'Bruker D8 VENTURE Metaljet PHOTON III'
_diffrn_measurement_method '\w and \f scans'
_diffrn_measurement_specimen_support 'MiTeGen micromount'
_diffrn_radiation_monochromator 'mirror optics'
_diffrn_radiation_probe x-ray
_diffrn_radiation_type GaK\a
_diffrn_radiation_wavelength 1.34139
_diffrn_reflns_av_R_equivalents 0.1602
_diffrn_reflns_av_unetI/netI 0.1766
_diffrn_reflns_Laue_measured_fraction_full 0.990
_diffrn_reflns_Laue_measured_fraction_max 0.990
_diffrn_reflns_limit_h_max 23
_diffrn_reflns_limit_h_min -23
_diffrn_reflns_limit_k_max 31
_diffrn_reflns_limit_k_min -30
_diffrn_reflns_limit_l_max 22
_diffrn_reflns_limit_l_min -31
_diffrn_reflns_number 102816
_diffrn_reflns_point_group_measured_fraction_full 0.990
_diffrn_reflns_point_group_measured_fraction_max 0.990
_diffrn_reflns_theta_full 48.435
_diffrn_reflns_theta_max 48.435
_diffrn_reflns_theta_min 1.929
_diffrn_source 'liquid Metal X-ray source'
_diffrn_source_current 3.57
_diffrn_source_power 0.24957869999999996
_diffrn_source_type 'Bruker Excillum Metaljet D2+'
_diffrn_source_voltage 69.91
_exptl_absorpt_coefficient_mu 2.722
_exptl_absorpt_correction_T_max 0.7495
_exptl_absorpt_correction_T_min 0.5996
_exptl_absorpt_correction_type multi-scan
_exptl_absorpt_process_details
;
SADABS-2016/2 (Bruker,2016/2) was used for absorption correction.
wR2(int) was 0.1219 before and 0.0881 after correction.
The Ratio of minimum to maximum transmission is 0.8000.
The \l/2 correction factor is Not present.
;
_exptl_crystal_colour colourless
_exptl_crystal_colour_primary colourless
_exptl_crystal_density_diffrn 1.286
_exptl_crystal_description needle
_exptl_crystal_F_000 6768
_exptl_crystal_size_max 0.18
_exptl_crystal_size_mid 0.02
_exptl_crystal_size_min 0.02
_refine_diff_density_max 0.845
_refine_diff_density_min -0.855
_refine_diff_density_rms 0.102
_refine_ls_extinction_method none
_refine_ls_goodness_of_fit_ref 0.996
_refine_ls_hydrogen_treatment mixed
_refine_ls_matrix_type full
_refine_ls_number_parameters 1837
_refine_ls_number_reflns 24037
_refine_ls_number_restraints 95
_refine_ls_restrained_S_all 0.998
_refine_ls_R_factor_all 0.2148
_refine_ls_R_factor_gt 0.1060
_refine_ls_shift/su_max 0.002
_refine_ls_shift/su_mean 0.000
_refine_ls_structure_factor_coef Fsqd
_refine_ls_weighting_details 'w=1/[\s^2^(Fo^2^)+(0.1979P)^2^] where P=(Fo^2^+2Fc^2^)/3'
_refine_ls_weighting_scheme calc
_refine_ls_wR_factor_gt 0.2687
_refine_ls_wR_factor_ref 0.3458
_reflns_Friedel_coverage 0.000
_reflns_number_gt 10785
_reflns_number_total 24037
_reflns_threshold_expression 'I > 2\s(I)'
_cod_data_source_file d5sc06544e2.cif
_cod_data_source_block 250423_cz_mzr
_cod_database_code 1576238
_shelx_shelxl_version_number 2018/3
_shelx_space_group_comment
;
The symmetry employed for this shelxl refinement is uniquely defined
by the following loop, which should always be used as a source of
symmetry information in preference to the above space-group names.
They are only intended as comments.
;
_shelx_estimated_absorpt_t_max 0.948
_shelx_estimated_absorpt_t_min 0.640
_olex2_refinement_description
;
1. Fixed Uiso
 At 1.2 times of:
  All C(H) groups, All C(H,H) groups, All C(H,H,H,H) groups, All N(H,H) groups
 At 1.5 times of:
  All C(H,H,H) groups
2. Restrained distances
 N1-H1A
 0.89 with sigma of 0.001
 C150-O3
 1.53 with sigma of 0.01
 N1-H1B
 0.89 with sigma of 0.001
 N20-H20B
 0.89 with sigma of 0.001
 N20-H20A
 0.89 with sigma of 0.001
3. Uiso/Uaniso restraints and constraints
O1 \\sim C133 \\sim C136 \\sim C138 \\sim C141 \\sim C144 \\sim O2 \\sim C147
\\sim C151 \\sim C152 \\sim C153 \\sim C154 \\sim O3 \\sim C140 \\sim C146
\\sim C148 \\sim C149 \\sim C150: within 2A with sigma of 0.01 and sigma for
terminal atoms of 0.02 within 2A
4.a Everything fixed:
 H20A, H20B
4.b Ternary CH refined with riding coordinates:
 C135(H135), C143(H143), C142(H142), C134(H134), C155(H155), C139(H139),
 C137(H137), C145(H145), C1(H1), C6(H6), C15(H15), C16(H16), C29(H29), C30(H30),
  C43(H43), C44(H44), C57(H57), C58(H58), C71(H71), C72(H72), C85(H85),
 C86(H86), C105(H105), C106(H106), C119(H119), C120(H120), C127(H127),
 C128(H128)
4.c Secondary CH2 refined with riding coordinates:
 C2(H2A,H2B), C3(H3A,H3B), C4(H4A,H4B), C5(H5A,H5B), C17(H17A,H17B), C18(H18A,
 H18B), C19(H19A,H19B), C20(H20C,H20D), C31(H31A,H31B), C32(H32A,H32B),
 C33(H33A,H33B), C34(H34A,H34B), C45(H45A,H45B), C46(H46A,H46B), C47(H47A,H47B),
  C48(H48A,H48B), C59(H59A,H59B), C60(H60A,H60B), C61(H61A,H61B), C62(H62A,
 H62B), C73(H73A,H73B), C74(H74A,H74B), C75(H75A,H75B), C76(H76A,H76B),
 C87(H87A,H87B), C88(H88A,H88B), C89(H89A,H89B), C90(H90A,H90B), C107(H10A,
 H10B), C108(H10C,H10D), C109(H10E,H10F), C110(H11A,H11B), C121(H12A,H12B),
 C122(H12C,H12D), C123(H12E,H12F), C124(H12G,H12H), C129(H12I,H12J), C130(H13A,
 H13B), C131(H13C,H13D), C132(H13E,H13F)
4.d Aromatic/amide H refined with riding coordinates:
 C7(H7), C10(H10), C13(H13), C14(H14), C21(H21), C23(H23), C25(H25), C27(H27),
 C28(H28), C35(H35), C37(H37), C39(H39), C41(H41), C42(H42), C49(H49), C51(H51),
  C54(H54), C56(H56), C63(H63), C65(H65), C67(H67), C69(H69), C70(H70),
 C77(H77), C79(H79), C81(H81), C83(H83), C84(H84), C91(H91), C93(H93), C96(H96),
  C99(H99), C101(H101), C103(H103), C104(H104), C111(H111), C113(H113),
 C115(H115), C117(H117), C118(H118), C125(H125), C126(H126)
4.e Idealised Me refined as rotating group:
 C136(H13G,H13H,H13I), C138(H13J,H13K,H13L), C141(H14A,H14B,H14C), C144(H14D,
 H14E,H14F), C151(H15A,H15B,H15C), C152(H15D,H15E,H15F), C153(H15G,H15H,H15I),
 C154(H15J,H15K,H15L), C140(H14G,H14H,H14I), C146(H14J,H14K,H14L), C148(H14M,
 H14N,H14O), C150(H15M,H15N,H15O)
;
_olex2_diffrn_ambient_temperature_device 'Oxford Cryostream 800'
_olex2_submission_special_instructions 'No special instructions were received'

loop_
_space_group_symop_operation_xyz
'x, y, z'
'-x+1/2, y+1/2, -z+1/2'
'-x, -y, -z'
'x-1/2, -y-1/2, z-1/2'

loop_
_atom_site_label
_atom_site_type_symbol
_atom_site_fract_x
_atom_site_fract_y
_atom_site_fract_z
_atom_site_U_iso_or_equiv
_atom_site_adp_type
_atom_site_occupancy
_atom_site_site_symmetry_order
_atom_site_calc_flag
_atom_site_refinement_flags_posn
_atom_site_refinement_flags_adp
_atom_site_refinement_flags_occupancy
_atom_site_disorder_assembly
_atom_site_disorder_group
Cl1 Cl 0.60462(11) 0.25850(8) 0.13851(9) 0.0638(7) Uani 1 1 d . . . . .
Cl4 Cl 0.70465(13) 0.29567(9) 0.20580(11) 0.0853(9) Uani 1 1 d . . . . .
Cl12 Cl 0.60990(15) 0.23141(11) 0.23633(11) 0.0954(10) Uani 1 1 d . . . . .
C135 C 0.6547(4) 0.2459(3) 0.1911(3) 0.060(3) Uani 1 1 d . . . . .
H135 H 0.682383 0.218067 0.185281 0.072 Uiso 1 1 calc R U . . .
Cl2 Cl 0.53371(13) 0.14185(8) 0.42423(9) 0.0687(7) Uani 1 1 d . . . . .
Cl7 Cl 0.57295(15) 0.18168(10) 0.33901(10) 0.0869(9) Uani 1 1 d . . . . .
Cl14 Cl 0.66379(14) 0.17466(10) 0.42296(13) 0.0991(11) Uani 1 1 d . . . . .
C143 C 0.5838(4) 0.1850(3) 0.4011(4) 0.067(3) Uani 1 1 d . . . . .
H143 H 0.571174 0.217413 0.411067 0.080 Uiso 1 1 calc R U . . .
Cl3 Cl 0.32820(14) 0.40101(10) 0.38270(10) 0.0818(8) Uani 1 1 d . . . . .
Cl5 Cl 0.38185(14) 0.43137(10) 0.29951(10) 0.0851(9) Uani 1 1 d . . . . .
Cl10 Cl 0.45458(14) 0.44209(10) 0.39113(11) 0.0879(9) Uani 1 1 d . . . . .
C142 C 0.3977(4) 0.4061(3) 0.3556(3) 0.062(3) Uani 1 1 d . . . . .
H142 H 0.416398 0.373693 0.352517 0.074 Uiso 1 1 calc R U . . .
Cl6 Cl 0.99512(13) 0.21337(11) 0.54073(10) 0.0819(8) Uani 1 1 d . . . . .
Cl18 Cl 1.00853(16) 0.22329(16) 0.44212(12) 0.1204(13) Uani 1 1 d . . . . .
Cl20 Cl 0.9662(2) 0.30324(12) 0.49473(14) 0.1309(14) Uani 1 1 d . . . . .
C134 C 0.9672(5) 0.2405(4) 0.4877(3) 0.073(3) Uani 1 1 d . . . . .
H134 H 0.921773 0.230074 0.479418 0.087 Uiso 1 1 calc R U . . .
Cl8 Cl 0.60477(13) 0.22607(10) 0.53812(10) 0.0836(8) Uani 1 1 d . . . . .
Cl13 Cl 0.50288(14) 0.15929(12) 0.54961(10) 0.0924(9) Uani 1 1 d . . . . .
Cl17 Cl 0.61478(15) 0.16143(13) 0.61774(12) 0.1033(10) Uani 1 1 d . . . . .
C155 C 0.5847(6) 0.1698(5) 0.5608(5) 0.107(4) Uani 1 1 d . . . . .
H155 H 0.605735 0.145398 0.542152 0.129 Uiso 1 1 calc R U . . .
Cl9 Cl 0.93122(15) 0.37926(10) 0.39457(10) 0.0880(9) Uani 1 1 d . . . . .
Cl22 Cl 0.9898(2) 0.43236(18) 0.32480(15) 0.167(2) Uani 1 1 d . . . . .
Cl23 Cl 0.8671(3) 0.46175(13) 0.35060(13) 0.166(2) Uani 1 1 d . . . . .
C139 C 0.9160(6) 0.4134(4) 0.3429(4) 0.091(4) Uani 1 1 d . . . . .
H139 H 0.893730 0.392754 0.317416 0.109 Uiso 1 1 calc R U . . .
Cl11 Cl 0.82124(14) 0.26883(11) 0.09828(11) 0.0902(9) Uani 1 1 d . . . . .
Cl15 Cl 0.72258(15) 0.27642(12) 0.02062(11) 0.0981(10) Uani 1 1 d . . . . .
Cl16 Cl 0.82054(16) 0.34997(11) 0.03504(12) 0.0972(10) Uani 1 1 d . . . . .
C137 C 0.7739(5) 0.3078(4) 0.0625(4) 0.082(3) Uani 1 1 d . . . . .
H137 H 0.746745 0.325750 0.082996 0.098 Uiso 1 1 calc R U . . .
Cl19 Cl 0.21440(18) 0.30626(13) 0.43107(13) 0.1183(12) Uani 1 1 d . . . . .
Cl21 Cl 0.1832(2) 0.40530(15) 0.42400(15) 0.1352(14) Uani 1 1 d . . . . .
Cl24 Cl 0.0918(2) 0.3355(2) 0.3899(3) 0.210(3) Uani 1 1 d . . . . .
C145 C 0.1707(6) 0.3492(5) 0.3960(5) 0.102(4) Uani 1 1 d . . . . .
H145 H 0.186127 0.350311 0.364152 0.122 Uiso 1 1 calc R U . . .
O1 O 0.1921(4) 0.0995(3) 0.1423(3) 0.097(2) Uani 1 1 d . U . . .
C133 C 0.1696(6) 0.0950(5) 0.0914(4) 0.091(3) Uani 1 1 d . U . . .
C136 C 0.1964(6) 0.0528(4) 0.0700(4) 0.094(4) Uani 1 1 d . U . . .
H13G H 0.241763 0.049374 0.082226 0.140 Uiso 1 1 calc R U . . .
H13H H 0.192312 0.056615 0.035542 0.140 Uiso 1 1 calc R U . . .
H13I H 0.172924 0.024309 0.077883 0.140 Uiso 1 1 calc R U . . .
C138 C 0.1973(6) 0.1405(4) 0.0705(4) 0.100(4) Uani 1 1 d . U . . .
H13J H 0.179707 0.168743 0.084526 0.149 Uiso 1 1 calc R U . . .
H13K H 0.185594 0.140973 0.036178 0.149 Uiso 1 1 calc R U . . .
H13L H 0.244087 0.140500 0.077646 0.149 Uiso 1 1 calc R U . . .
C141 C 0.0969(6) 0.0955(5) 0.0813(5) 0.117(4) Uani 1 1 d . U . . .
H14A H 0.079093 0.069303 0.098371 0.175 Uiso 1 1 calc R U . . .
H14B H 0.084265 0.091615 0.047273 0.175 Uiso 1 1 calc R U . . .
H14C H 0.080387 0.125868 0.091737 0.175 Uiso 1 1 calc R U . . .
C144 C 0.1800(7) 0.0613(5) 0.1687(5) 0.112(4) Uani 1 1 d . U . . .
H14D H 0.199053 0.032853 0.156232 0.167 Uiso 1 1 calc R U . . .
H14E H 0.133617 0.056960 0.167628 0.167 Uiso 1 1 calc R U . . .
H14F H 0.198708 0.066533 0.201516 0.167 Uiso 1 1 calc R U . . .
O2 O 0.2110(6) 0.3638(4) 0.2926(4) 0.146(3) Uani 1 1 d . U . . .
C147 C 0.1683(9) 0.3931(7) 0.2575(7) 0.138(4) Uani 1 1 d . U . . .
C151 C 0.2039(9) 0.4103(7) 0.2145(6) 0.165(6) Uani 1 1 d . U . . .
H15A H 0.245888 0.423376 0.226489 0.248 Uiso 1 1 calc R U . . .
H15B H 0.178183 0.434881 0.196713 0.248 Uiso 1 1 calc R U . . .
H15C H 0.209509 0.383197 0.193682 0.248 Uiso 1 1 calc R U . . .
C152 C 0.2503(8) 0.3294(6) 0.2729(6) 0.154(6) Uani 1 1 d . U . . .
H15D H 0.228806 0.318468 0.242360 0.231 Uiso 1 1 calc R U . . .
H15E H 0.257590 0.302274 0.294450 0.231 Uiso 1 1 calc R U . . .
H15F H 0.291515 0.343940 0.268252 0.231 Uiso 1 1 calc R U . . .
C153 C 0.1652(10) 0.4325(6) 0.2884(6) 0.170(6) Uani 1 1 d . U . . .
H15G H 0.165860 0.421044 0.320928 0.255 Uiso 1 1 calc R U . . .
H15H H 0.125478 0.450264 0.279288 0.255 Uiso 1 1 calc R U . . .
H15I H 0.202055 0.453436 0.286246 0.255 Uiso 1 1 calc R U . . .
C154 C 0.1195(8) 0.3606(6) 0.2406(6) 0.163(6) Uani 1 1 d . U . . .
H15J H 0.134322 0.340661 0.215835 0.245 Uiso 1 1 calc R U . . .
H15K H 0.081163 0.378198 0.227612 0.245 Uiso 1 1 calc R U . . .
H15L H 0.109208 0.340354 0.266709 0.245 Uiso 1 1 calc R U . . .
O3 O 1.1026(7) 0.2346(5) 0.1990(6) 0.203(5) Uani 1 1 d D U . . .
C140 C 1.0368(7) 0.1563(5) 0.1966(6) 0.142(5) Uani 1 1 d . U . . .
H14G H 1.005642 0.148088 0.218271 0.212 Uiso 1 1 calc R U . . .
H14H H 1.079940 0.147604 0.210864 0.212 Uiso 1 1 calc R U . . .
H14I H 1.026492 0.138946 0.166797 0.212 Uiso 1 1 calc R U . . .
C146 C 0.9930(7) 0.2304(5) 0.1407(7) 0.163(6) Uani 1 1 d . U . . .
H14J H 1.004339 0.212052 0.113600 0.244 Uiso 1 1 calc R U . . .
H14K H 1.001107 0.264249 0.135732 0.244 Uiso 1 1 calc R U . . .
H14L H 0.947446 0.225657 0.143811 0.244 Uiso 1 1 calc R U . . .
C148 C 1.0168(7) 0.2291(5) 0.2401(7) 0.151(6) Uani 1 1 d . U . . .
H14M H 0.970405 0.227445 0.240987 0.227 Uiso 1 1 calc R U . . .
H14N H 1.031741 0.261651 0.247030 0.227 Uiso 1 1 calc R U . . .
H14O H 1.038365 0.207306 0.263804 0.227 Uiso 1 1 calc R U . . .
C149 C 1.0339(9) 0.2132(7) 0.1862(9) 0.170(5) Uani 1 1 d . U . . .
C150 C 1.1353(11) 0.2146(8) 0.1597(8) 0.231(9) Uani 1 1 d D U . . .
H15M H 1.103119 0.205575 0.133410 0.346 Uiso 1 1 calc R U . . .
H15N H 1.160189 0.186502 0.170900 0.346 Uiso 1 1 calc R U . . .
H15O H 1.164016 0.238678 0.148823 0.346 Uiso 1 1 calc R U . . .
N1 N 0.6800(4) 0.3740(3) 0.1071(3) 0.074(2) Uani 1 1 d D . . . .
N2 N 0.5420(3) 0.3752(2) 0.1109(3) 0.0476(18) Uani 1 1 d . . . . .
N3 N 0.4417(3) 0.2972(2) 0.3411(2) 0.0444(17) Uani 1 1 d . . . . .
N4 N 0.5316(3) 0.2953(3) 0.4236(2) 0.0429(17) Uani 1 1 d . . . . .
N5 N 0.6610(3) 0.4966(2) 0.4491(2) 0.0460(18) Uani 1 1 d . . . . .
N6 N 0.6377(3) 0.5422(2) 0.3616(2) 0.0427(17) Uani 1 1 d . . . . .
N7 N 0.7702(3) 0.4108(2) 0.2118(2) 0.0388(16) Uani 1 1 d . . . . .
N8 N 0.8504(3) 0.3462(2) 0.2647(2) 0.0424(17) Uani 1 1 d . . . . .
N9 N 0.8134(3) 0.2188(2) 0.4815(2) 0.0495(19) Uani 1 1 d . . . . .
N10 N 0.8049(3) 0.1223(2) 0.4989(2) 0.0465(18) Uani 1 1 d . . . . .
N11 N 0.9842(3) 0.0149(2) 0.3628(2) 0.0424(17) Uani 1 1 d . . . . .
N12 N 1.0073(3) 0.0760(2) 0.2885(2) 0.0420(17) Uani 1 1 d . . . . .
N13 N 0.7399(3) 0.1509(2) 0.1803(2) 0.0429(17) Uani 1 1 d . . . . .
N14 N 0.6457(3) 0.0832(2) 0.1974(2) 0.0419(17) Uani 1 1 d . . . . .
N15 N 0.4271(3) 0.0371(2) 0.1367(3) 0.0472(18) Uani 1 1 d . . . . .
N16 N 0.3743(3) 0.1188(2) 0.0936(2) 0.0441(17) Uani 1 1 d . . . . .
N17 N 0.2622(3) 0.2044(2) 0.2757(3) 0.0441(17) Uani 1 1 d . . . . .
N18 N 0.2853(3) 0.1125(2) 0.3114(2) 0.0445(18) Uani 1 1 d . . . . .
N19 N 0.6112(4) 0.0154(2) 0.4455(3) 0.056(2) Uani 1 1 d . . . . .
N20 N 0.6573(3) 0.0819(3) 0.51607(11) 0.107(3) Uani 1 1 d D . . . .
H20A H 0.689595 0.103749 0.518725 0.129 Uiso 1 1 d D U . . .
H20B H 0.639007 0.084744 0.485635 0.129 Uiso 1 1 d D U . . .
C1 C 0.6323(5) 0.3877(4) 0.0664(3) 0.069(3) Uani 1 1 d . . . . .
H1 H 0.621004 0.358118 0.047705 0.083 Uiso 1 1 calc R U . . .
C2 C 0.6643(5) 0.4210(4) 0.0353(4) 0.075(3) Uani 1 1 d . . . . .
H2A H 0.702597 0.405482 0.024959 0.090 Uiso 1 1 calc R U . . .
H2B H 0.678397 0.450119 0.053174 0.090 Uiso 1 1 calc R U . . .
C3 C 0.6163(6) 0.4345(5) -0.0088(4) 0.097(4) Uani 1 1 d . . . . .
H3A H 0.636698 0.458395 -0.027693 0.116 Uiso 1 1 calc R U . . .
H3B H 0.607440 0.405807 -0.028663 0.116 Uiso 1 1 calc R U . . .
C4 C 0.5574(6) 0.4531(4) 0.0028(4) 0.081(3) Uani 1 1 d . . . . .
H4A H 0.527899 0.457730 -0.026618 0.097 Uiso 1 1 calc R U . . .
H4B H 0.565167 0.484597 0.018016 0.097 Uiso 1 1 calc R U . . .
C5 C 0.5256(5) 0.4200(3) 0.0362(3) 0.059(3) Uani 1 1 d . . . . .
H5A H 0.487058 0.435817 0.045767 0.071 Uiso 1 1 calc R U . . .
H5B H 0.511815 0.390347 0.019276 0.071 Uiso 1 1 calc R U . . .
C6 C 0.5713(4) 0.4078(3) 0.0803(3) 0.057(3) Uani 1 1 d . . . . .
H6 H 0.581803 0.437902 0.098261 0.069 Uiso 1 1 calc R U . . .
C7 C 0.5453(4) 0.3879(3) 0.1540(3) 0.039(2) Uani 1 1 d . . . . .
H7 H 0.565453 0.417345 0.162808 0.047 Uiso 1 1 calc R U . . .
C8 C 0.5200(4) 0.3598(3) 0.1908(3) 0.037(2) Uani 1 1 d . . . . .
C9 C 0.5361(4) 0.3729(3) 0.2390(3) 0.038(2) Uani 1 1 d . . . . .
C10 C 0.5101(4) 0.3471(3) 0.2732(3) 0.042(2) Uani 1 1 d . . . . .
H10 H 0.519361 0.356802 0.305267 0.050 Uiso 1 1 calc R U . . .
C11 C 0.4712(4) 0.3079(3) 0.2631(3) 0.040(2) Uani 1 1 d . . . . .
C12 C 0.4565(4) 0.2943(3) 0.2152(3) 0.037(2) Uani 1 1 d . . . . .
C13 C 0.4803(4) 0.3212(3) 0.1811(3) 0.038(2) Uani 1 1 d . . . . .
H13 H 0.468713 0.312687 0.148920 0.045 Uiso 1 1 calc R U . . .
C14 C 0.4538(4) 0.2784(3) 0.3024(3) 0.041(2) Uani 1 1 d . . . . .
H14 H 0.451609 0.244759 0.298784 0.049 Uiso 1 1 calc R U . . .
C15 C 0.4321(4) 0.2654(3) 0.3805(3) 0.041(2) Uani 1 1 d . . . . .
H15 H 0.453909 0.234425 0.375867 0.049 Uiso 1 1 calc R U . . .
C16 C 0.4631(4) 0.2881(3) 0.4258(3) 0.044(2) Uani 1 1 d . . . . .
H16 H 0.442789 0.319855 0.429397 0.053 Uiso 1 1 calc R U . . .
C17 C 0.4523(4) 0.2572(3) 0.4688(3) 0.049(2) Uani 1 1 d . . . . .
H17A H 0.470452 0.273506 0.498151 0.059 Uiso 1 1 calc R U . . .
H17B H 0.475041 0.226441 0.466959 0.059 Uiso 1 1 calc R U . . .
C18 C 0.3804(4) 0.2477(3) 0.4706(3) 0.052(2) Uani 1 1 d . . . . .
H18A H 0.374945 0.226199 0.497358 0.062 Uiso 1 1 calc R U . . .
H18B H 0.358353 0.278049 0.475774 0.062 Uiso 1 1 calc R U . . .
C19 C 0.3507(4) 0.2253(3) 0.4252(3) 0.048(2) Uani 1 1 d . . . . .
H19A H 0.304111 0.221156 0.426294 0.057 Uiso 1 1 calc R U . . .
H19B H 0.369741 0.193492 0.421647 0.057 Uiso 1 1 calc R U . . .
C20 C 0.3613(4) 0.2560(3) 0.3830(3) 0.049(2) Uani 1 1 d . . . . .
H20C H 0.338734 0.286701 0.385071 0.058 Uiso 1 1 calc R U . . .
H20D H 0.342809 0.239809 0.353603 0.058 Uiso 1 1 calc R U . . .
C21 C 0.5523(4) 0.3370(3) 0.4334(3) 0.039(2) Uani 1 1 d . . . . .
H21 H 0.523224 0.359809 0.443067 0.046 Uiso 1 1 calc R U . . .
C22 C 0.6177(4) 0.3517(3) 0.4306(3) 0.044(2) Uani 1 1 d . . . . .
C23 C 0.6321(4) 0.3999(3) 0.4383(3) 0.042(2) Uani 1 1 d . . . . .
H23 H 0.600563 0.420766 0.448077 0.051 Uiso 1 1 calc R U . . .
C24 C 0.6925(4) 0.4176(3) 0.4318(3) 0.039(2) Uani 1 1 d . . . . .
C25 C 0.7386(4) 0.3876(3) 0.4186(3) 0.043(2) Uani 1 1 d . . . . .
H25 H 0.779971 0.399921 0.415326 0.052 Uiso 1 1 calc R U . . .
C26 C 0.7259(4) 0.3384(3) 0.4098(3) 0.037(2) Uani 1 1 d . . . . .
C27 C 0.6659(4) 0.3217(3) 0.4163(3) 0.039(2) Uani 1 1 d . . . . .
H27 H 0.656612 0.288953 0.410962 0.047 Uiso 1 1 calc R U . . .
C28 C 0.7035(4) 0.4693(3) 0.4361(3) 0.046(2) Uani 1 1 d . . . . .
H28 H 0.742993 0.482306 0.429109 0.055 Uiso 1 1 calc R U . . .
C29 C 0.6688(4) 0.5486(3) 0.4457(3) 0.047(2) Uani 1 1 d . . . . .
H29 H 0.713305 0.556171 0.438911 0.057 Uiso 1 1 calc R U . . .
C30 C 0.6208(4) 0.5650(3) 0.4047(3) 0.043(2) Uani 1 1 d . . . . .
H30 H 0.577012 0.554293 0.410440 0.051 Uiso 1 1 calc R U . . .
C31 C 0.6209(4) 0.6197(3) 0.4003(3) 0.049(2) Uani 1 1 d . . . . .
H31A H 0.662893 0.630595 0.391957 0.059 Uiso 1 1 calc R U . . .
H31B H 0.587407 0.629752 0.374800 0.059 Uiso 1 1 calc R U . . .
C32 C 0.6080(5) 0.6423(3) 0.4469(3) 0.054(2) Uani 1 1 d . . . . .
H32A H 0.610351 0.677417 0.444238 0.065 Uiso 1 1 calc R U . . .
H32B H 0.564188 0.633905 0.453535 0.065 Uiso 1 1 calc R U . . .
C33 C 0.6563(5) 0.6256(3) 0.4877(3) 0.059(3) Uani 1 1 d . . . . .
H33A H 0.699610 0.636852 0.482687 0.071 Uiso 1 1 calc R U . . .
H33B H 0.645338 0.639499 0.517617 0.071 Uiso 1 1 calc R U . . .
C34 C 0.6567(5) 0.5717(3) 0.4915(3) 0.054(2) Uani 1 1 d . . . . .
H34A H 0.690382 0.561800 0.516860 0.065 Uiso 1 1 calc R U . . .
H34B H 0.614876 0.560779 0.500209 0.065 Uiso 1 1 calc R U . . .
C35 C 0.5999(4) 0.5107(3) 0.3428(3) 0.044(2) Uani 1 1 d . . . . .
H35 H 0.559281 0.507343 0.353852 0.052 Uiso 1 1 calc R U . . .
C36 C 0.6155(4) 0.4791(3) 0.3048(3) 0.039(2) Uani 1 1 d . . . . .
C37 C 0.6762(4) 0.4780(3) 0.2894(3) 0.041(2) Uani 1 1 d . . . . .
H37 H 0.707925 0.500357 0.301512 0.049 Uiso 1 1 calc R U . . .
C38 C 0.6904(4) 0.4440(3) 0.2561(3) 0.0361(19) Uani 1 1 d . . . . .
C39 C 0.6444(4) 0.4110(3) 0.2402(3) 0.038(2) Uani 1 1 d . . . . .
H39 H 0.654674 0.387318 0.218514 0.045 Uiso 1 1 calc R U . . .
C40 C 0.5837(4) 0.4111(3) 0.2546(3) 0.0361(19) Uani 1 1 d . . . . .
C41 C 0.5694(4) 0.4453(3) 0.2869(3) 0.038(2) Uani 1 1 d . . . . .
H41 H 0.528007 0.445878 0.297041 0.046 Uiso 1 1 calc R U . . .
C42 C 0.7555(4) 0.4409(3) 0.2424(3) 0.044(2) Uani 1 1 d . . . . .
H42 H 0.787601 0.461923 0.256578 0.053 Uiso 1 1 calc R U . . .
C43 C 0.8370(4) 0.4085(3) 0.2047(3) 0.042(2) Uani 1 1 d . . . . .
H43 H 0.861804 0.432358 0.225606 0.050 Uiso 1 1 calc R U . . .
C44 C 0.8633(4) 0.3574(3) 0.2174(3) 0.044(2) Uani 1 1 d . . . . .
H44 H 0.840566 0.333904 0.194856 0.052 Uiso 1 1 calc R U . . .
C45 C 0.9347(4) 0.3563(3) 0.2125(3) 0.056(2) Uani 1 1 d . . . . .
H45A H 0.952273 0.324420 0.221355 0.067 Uiso 1 1 calc R U . . .
H45B H 0.957346 0.379989 0.234179 0.067 Uiso 1 1 calc R U . . .
C46 C 0.9458(4) 0.3678(3) 0.1611(3) 0.052(2) Uani 1 1 d . . . . .
H46A H 0.992304 0.368038 0.158427 0.062 Uiso 1 1 calc R U . . .
H46B H 0.925631 0.342845 0.139659 0.062 Uiso 1 1 calc R U . . .
C47 C 0.9172(4) 0.4157(3) 0.1468(3) 0.056(2) Uani 1 1 d . . . . .
H47A H 0.922727 0.421907 0.113271 0.067 Uiso 1 1 calc R U . . .
H47B H 0.940556 0.440813 0.166218 0.067 Uiso 1 1 calc R U . . .
C48 C 0.8465(4) 0.4183(3) 0.1528(3) 0.048(2) Uani 1 1 d . . . . .
H48A H 0.822439 0.394476 0.132073 0.058 Uiso 1 1 calc R U . . .
H48B H 0.829610 0.450275 0.143460 0.058 Uiso 1 1 calc R U . . .
C49 C 0.8394(4) 0.3027(3) 0.2732(3) 0.043(2) Uani 1 1 d . . . . .
H49 H 0.842195 0.279603 0.249081 0.052 Uiso 1 1 calc R U . . .
C50 C 0.8222(4) 0.2872(3) 0.3198(3) 0.040(2) Uani 1 1 d . . . . .
C51 C 0.7903(4) 0.3188(3) 0.3459(3) 0.040(2) Uani 1 1 d . . . . .
H51 H 0.780671 0.349689 0.333517 0.048 Uiso 1 1 calc R U . . .
C52 C 0.7718(4) 0.3069(3) 0.3898(3) 0.041(2) Uani 1 1 d . . . . .
C53 C 0.7923(4) 0.2630(3) 0.4097(3) 0.040(2) Uani 1 1 d . . . . .
C54 C 0.8224(4) 0.2307(3) 0.3827(3) 0.041(2) Uani 1 1 d . . . . .
H54 H 0.835172 0.200705 0.396104 0.049 Uiso 1 1 calc R U . . .
C55 C 0.8347(4) 0.2407(3) 0.3367(3) 0.037(2) Uani 1 1 d . . . . .
C56 C 0.7776(4) 0.2476(3) 0.4564(3) 0.044(2) Uani 1 1 d . . . . .
H56 H 0.740246 0.259638 0.468176 0.053 Uiso 1 1 calc R U . . .
C57 C 0.7913(4) 0.2020(3) 0.5257(3) 0.047(2) Uani 1 1 d . . . . .
H57 H 0.743755 0.197521 0.520285 0.056 Uiso 1 1 calc R U . . .
C58 C 0.8227(4) 0.1538(3) 0.5381(3) 0.043(2) Uani 1 1 d . . . . .
H58 H 0.870320 0.157344 0.543653 0.052 Uiso 1 1 calc R U . . .
C59 C 0.7970(4) 0.1337(3) 0.5832(3) 0.050(2) Uani 1 1 d . . . . .
H59A H 0.750347 0.127864 0.576551 0.060 Uiso 1 1 calc R U . . .
H59B H 0.818243 0.102917 0.591937 0.060 Uiso 1 1 calc R U . . .
C60 C 0.8098(5) 0.1680(3) 0.6232(3) 0.054(2) Uani 1 1 d . . . . .
H60A H 0.856613 0.170473 0.632279 0.065 Uiso 1 1 calc R U . . .
H60B H 0.790496 0.155554 0.650852 0.065 Uiso 1 1 calc R U . . .
C61 C 0.7825(5) 0.2176(3) 0.6108(3) 0.058(3) Uani 1 1 d . . . . .
H61A H 0.735178 0.215909 0.605613 0.070 Uiso 1 1 calc R U . . .
H61B H 0.794804 0.239529 0.637533 0.070 Uiso 1 1 calc R U . . .
C62 C 0.8072(5) 0.2369(3) 0.5667(3) 0.055(2) Uani 1 1 d . . . . .
H62A H 0.854178 0.241575 0.572692 0.066 Uiso 1 1 calc R U . . .
H62B H 0.787136 0.268198 0.558443 0.066 Uiso 1 1 calc R U . . .
C63 C 0.8502(4) 0.1087(3) 0.4756(3) 0.045(2) Uani 1 1 d . . . . .
H63 H 0.893111 0.116938 0.486922 0.054 Uiso 1 1 calc R U . . .
C64 C 0.8375(4) 0.0803(3) 0.4313(3) 0.044(2) Uani 1 1 d . . . . .
C65 C 0.8877(4) 0.0607(3) 0.4108(3) 0.041(2) Uani 1 1 d . . . . .
H65 H 0.930528 0.063495 0.425549 0.049 Uiso 1 1 calc R U . . .
C66 C 0.8745(4) 0.0368(3) 0.3680(3) 0.041(2) Uani 1 1 d . . . . .
C67 C 0.8113(4) 0.0315(3) 0.3461(3) 0.042(2) Uani 1 1 d . . . . .
H67 H 0.802834 0.014679 0.317056 0.051 Uiso 1 1 calc R U . . .
C68 C 0.7610(4) 0.0514(3) 0.3678(3) 0.040(2) Uani 1 1 d . . . . .
C69 C 0.7733(4) 0.0755(3) 0.4098(3) 0.040(2) Uani 1 1 d . . . . .
H69 H 0.739112 0.088867 0.424453 0.047 Uiso 1 1 calc R U . . .
C70 C 0.9264(4) 0.0165(3) 0.3435(3) 0.045(2) Uani 1 1 d . . . . .
H70 H 0.916389 0.004402 0.312330 0.054 Uiso 1 1 calc R U . . .
C71 C 1.0311(4) 0.0019(3) 0.3308(3) 0.047(2) Uani 1 1 d . . . . .
H71 H 1.009121 -0.016164 0.303201 0.056 Uiso 1 1 calc R U . . .
C72 C 1.0604(4) 0.0481(3) 0.3131(3) 0.045(2) Uani 1 1 d . . . . .
H72 H 1.081704 0.066642 0.340527 0.053 Uiso 1 1 calc R U . . .
C73 C 1.1083(4) 0.0358(3) 0.2800(3) 0.049(2) Uani 1 1 d . . . . .
H73A H 1.127936 0.065461 0.269661 0.058 Uiso 1 1 calc R U . . .
H73B H 1.085837 0.020157 0.251534 0.058 Uiso 1 1 calc R U . . .
C74 C 1.1614(4) 0.0027(3) 0.3024(3) 0.054(2) Uani 1 1 d . . . . .
H74A H 1.189416 -0.006402 0.278311 0.065 Uiso 1 1 calc R U . . .
H74B H 1.187863 0.019847 0.328088 0.065 Uiso 1 1 calc R U . . .
C75 C 1.1334(4) -0.0420(3) 0.3224(3) 0.050(2) Uani 1 1 d . . . . .
H75A H 1.168399 -0.061281 0.339243 0.060 Uiso 1 1 calc R U . . .
H75B H 1.112001 -0.061511 0.296103 0.060 Uiso 1 1 calc R U . . .
C76 C 1.0848(4) -0.0290(3) 0.3565(3) 0.047(2) Uani 1 1 d . . . . .
H76A H 1.066236 -0.058339 0.368510 0.056 Uiso 1 1 calc R U . . .
H76B H 1.106610 -0.011241 0.383878 0.056 Uiso 1 1 calc R U . . .
C77 C 0.9859(4) 0.1101(3) 0.3120(3) 0.043(2) Uani 1 1 d . . . . .
H77 H 1.008564 0.118012 0.341900 0.051 Uiso 1 1 calc R U . . .
C78 C 0.9286(4) 0.1374(3) 0.2953(3) 0.0367(19) Uani 1 1 d . . . . .
C79 C 0.8881(4) 0.1227(3) 0.2552(3) 0.042(2) Uani 1 1 d . . . . .
H79 H 0.899483 0.095839 0.237740 0.051 Uiso 1 1 calc R U . . .
C80 C 0.8308(4) 0.1475(3) 0.2404(3) 0.038(2) Uani 1 1 d . . . . .
C81 C 0.8161(4) 0.1866(3) 0.2668(3) 0.038(2) Uani 1 1 d . . . . .
H81 H 0.777843 0.203770 0.257076 0.045 Uiso 1 1 calc R U . . .
C82 C 0.8552(4) 0.2020(3) 0.3072(3) 0.040(2) Uani 1 1 d . . . . .
C83 C 0.9109(4) 0.1757(3) 0.3208(3) 0.043(2) Uani 1 1 d . . . . .
H83 H 0.937536 0.184763 0.348643 0.052 Uiso 1 1 calc R U . . .
C84 C 0.7887(4) 0.1288(3) 0.1999(3) 0.041(2) Uani 1 1 d . . . . .
H84 H 0.798548 0.098621 0.187535 0.049 Uiso 1 1 calc R U . . .
C85 C 0.7026(4) 0.1256(3) 0.1406(3) 0.046(2) Uani 1 1 d . . . . .
H85 H 0.725202 0.095321 0.134245 0.055 Uiso 1 1 calc R U . . .
C86 C 0.6363(4) 0.1135(3) 0.1552(3) 0.045(2) Uani 1 1 d . . . . .
H86 H 0.613720 0.143488 0.162557 0.054 Uiso 1 1 calc R U . . .
C87 C 0.5960(4) 0.0864(3) 0.1137(3) 0.054(2) Uani 1 1 d . . . . .
H87A H 0.617418 0.056077 0.107198 0.064 Uiso 1 1 calc R U . . .
H87B H 0.552879 0.078905 0.122389 0.064 Uiso 1 1 calc R U . . .
C88 C 0.5901(4) 0.1184(3) 0.0693(3) 0.050(2) Uani 1 1 d . . . . .
H88A H 0.565439 0.101281 0.042686 0.060 Uiso 1 1 calc R U . . .
H88B H 0.566081 0.147576 0.075527 0.060 Uiso 1 1 calc R U . . .
C89 C 0.6547(4) 0.1321(3) 0.0555(3) 0.051(2) Uani 1 1 d . . . . .
H89A H 0.648718 0.154030 0.028133 0.062 Uiso 1 1 calc R U . . .
H89B H 0.676751 0.103209 0.045714 0.062 Uiso 1 1 calc R U . . .
C90 C 0.6964(4) 0.1561(3) 0.0962(3) 0.047(2) Uani 1 1 d . . . . .
H90A H 0.739544 0.162142 0.086807 0.056 Uiso 1 1 calc R U . . .
H90B H 0.677329 0.187220 0.103086 0.056 Uiso 1 1 calc R U . . .
C91 C 0.6076(4) 0.0905(3) 0.2290(3) 0.044(2) Uani 1 1 d . . . . .
H91 H 0.571858 0.110970 0.221712 0.053 Uiso 1 1 calc R U . . .
C92 C 0.6178(4) 0.0684(3) 0.2755(3) 0.038(2) Uani 1 1 d . . . . .
C93 C 0.6796(4) 0.0633(3) 0.2971(3) 0.039(2) Uani 1 1 d . . . . .
H93 H 0.714163 0.069658 0.279298 0.046 Uiso 1 1 calc R U . . .
C94 C 0.6932(4) 0.0494(3) 0.3436(3) 0.039(2) Uani 1 1 d . . . . .
C95 C 0.6410(4) 0.0382(3) 0.3698(3) 0.047(2) Uani 1 1 d . . . . .
C96 C 0.5789(4) 0.0424(3) 0.3476(3) 0.042(2) Uani 1 1 d . . . . .
H96 H 0.544219 0.034766 0.364833 0.050 Uiso 1 1 calc R U . . .
C97 C 0.5657(4) 0.0575(3) 0.3013(3) 0.042(2) Uani 1 1 d . . . . .
C98 C 0.4976(4) 0.0624(3) 0.2813(3) 0.046(2) Uani 1 1 d . . . . .
C99 C 0.4530(4) 0.0830(3) 0.3084(3) 0.046(2) Uani 1 1 d . . . . .
H99 H 0.467215 0.094393 0.339279 0.056 Uiso 1 1 calc R U . . .
C100 C 0.3893(4) 0.0870(3) 0.2913(3) 0.042(2) Uani 1 1 d . . . . .
C101 C 0.3679(4) 0.0708(3) 0.2464(3) 0.043(2) Uani 1 1 d . . . . .
H101 H 0.323533 0.072357 0.235064 0.051 Uiso 1 1 calc R U . . .
C102 C 0.4108(4) 0.0525(3) 0.2181(3) 0.046(2) Uani 1 1 d . . . . .
C103 C 0.4761(4) 0.0477(3) 0.2350(3) 0.044(2) Uani 1 1 d . . . . .
H103 H 0.505260 0.034662 0.215450 0.053 Uiso 1 1 calc R U . . .
C104 C 0.3460(5) 0.1133(3) 0.3198(3) 0.049(2) Uani 1 1 d . . . . .
H104 H 0.364763 0.131758 0.345832 0.058 Uiso 1 1 calc R U . . .
C105 C 0.2516(4) 0.1464(3) 0.3379(3) 0.050(2) Uani 1 1 d . . . . .
H105 H 0.282919 0.164610 0.360229 0.059 Uiso 1 1 calc R U . . .
C106 C 0.2148(4) 0.1814(3) 0.3010(3) 0.048(2) Uani 1 1 d . . . . .
H106 H 0.184690 0.162757 0.278188 0.057 Uiso 1 1 calc R U . . .
C107 C 0.1768(4) 0.2177(3) 0.3262(3) 0.057(3) Uani 1 1 d . . . . .
H10A H 0.206686 0.237755 0.347155 0.068 Uiso 1 1 calc R U . . .
H10B H 0.152479 0.238647 0.302553 0.068 Uiso 1 1 calc R U . . .
C108 C 0.1308(5) 0.1929(4) 0.3552(4) 0.070(3) Uani 1 1 d . . . . .
H10C H 0.098547 0.175364 0.333590 0.084 Uiso 1 1 calc R U . . .
H10D H 0.107859 0.217181 0.371889 0.084 Uiso 1 1 calc R U . . .
C109 C 0.1635(4) 0.1582(3) 0.3913(3) 0.061(3) Uani 1 1 d . . . . .
H10E H 0.131021 0.141244 0.407490 0.073 Uiso 1 1 calc R U . . .
H10F H 0.192373 0.175652 0.415374 0.073 Uiso 1 1 calc R U . . .
C110 C 0.2027(4) 0.1218(3) 0.3651(3) 0.061(3) Uani 1 1 d . . . . .
H11A H 0.225220 0.099639 0.388445 0.073 Uiso 1 1 calc R U . . .
H11B H 0.172943 0.102936 0.342848 0.073 Uiso 1 1 calc R U . . .
C111 C 0.2706(4) 0.1866(3) 0.2366(3) 0.046(2) Uani 1 1 d . . . . .
H111 H 0.241569 0.162825 0.223491 0.055 Uiso 1 1 calc R U . . .
C112 C 0.3233(4) 0.2009(3) 0.2099(3) 0.041(2) Uani 1 1 d . . . . .
C113 C 0.3611(4) 0.2407(3) 0.2237(3) 0.044(2) Uani 1 1 d . . . . .
H113 H 0.350090 0.260363 0.248649 0.053 Uiso 1 1 calc R U . . .
C114 C 0.4149(4) 0.2518(3) 0.2014(3) 0.038(2) Uani 1 1 d . . . . .
C115 C 0.4303(4) 0.2220(3) 0.1650(3) 0.0363(19) Uani 1 1 d . . . . .
H115 H 0.467707 0.228400 0.150354 0.044 Uiso 1 1 calc R U . . .
C116 C 0.3922(4) 0.1833(3) 0.1499(3) 0.043(2) Uani 1 1 d . . . . .
C117 C 0.3371(4) 0.1724(3) 0.1719(3) 0.045(2) Uani 1 1 d . . . . .
H117 H 0.310185 0.146521 0.161225 0.053 Uiso 1 1 calc R U . . .
C118 C 0.4104(4) 0.1501(3) 0.1134(3) 0.039(2) Uani 1 1 d . . . . .
H118 H 0.452297 0.152860 0.104300 0.047 Uiso 1 1 calc R U . . .
C119 C 0.4043(4) 0.0839(3) 0.0643(3) 0.049(2) Uani 1 1 d . . . . .
H119 H 0.450569 0.091895 0.063545 0.059 Uiso 1 1 calc R U . . .
C120 C 0.3977(4) 0.0337(3) 0.0879(3) 0.051(2) Uani 1 1 d . . . . .
H120 H 0.351397 0.025301 0.087100 0.061 Uiso 1 1 calc R U . . .
C121 C 0.4305(5) -0.0022(3) 0.0598(3) 0.062(3) Uani 1 1 d . . . . .
H12A H 0.428130 -0.033930 0.074511 0.075 Uiso 1 1 calc R U . . .
H12B H 0.476311 0.006447 0.060640 0.075 Uiso 1 1 calc R U . . .
C122 C 0.4006(5) -0.0047(3) 0.0090(3) 0.073(3) Uani 1 1 d . . . . .
H12C H 0.356283 -0.016947 0.007827 0.087 Uiso 1 1 calc R U . . .
H12D H 0.425321 -0.027040 -0.008622 0.087 Uiso 1 1 calc R U . . .
C123 C 0.3994(5) 0.0439(3) -0.0142(3) 0.058(3) Uani 1 1 d . . . . .
H12E H 0.374680 0.041827 -0.045932 0.069 Uiso 1 1 calc R U . . .
H12F H 0.443795 0.053297 -0.018341 0.069 Uiso 1 1 calc R U . . .
C124 C 0.3697(4) 0.0823(3) 0.0146(3) 0.050(2) Uani 1 1 d . . . . .
H12G H 0.372905 0.113702 -0.000815 0.060 Uiso 1 1 calc R U . . .
H12H H 0.323736 0.075224 0.015693 0.060 Uiso 1 1 calc R U . . .
C125 C 0.3891(5) 0.0415(3) 0.1679(3) 0.049(2) Uani 1 1 d . . . . .
H125 H 0.344444 0.037590 0.158585 0.059 Uiso 1 1 calc R U . . .
C126 C 0.6539(4) 0.0188(3) 0.4178(3) 0.047(2) Uani 1 1 d . . . . .
H126 H 0.696068 0.008200 0.428589 0.056 Uiso 1 1 calc R U . . .
C127 C 0.6304(5) -0.0002(3) 0.4936(3) 0.059(3) Uani 1 1 d . . . . .
H127 H 0.676367 -0.010367 0.497076 0.071 Uiso 1 1 calc R U . . .
C128 C 0.6227(7) 0.0406(4) 0.5254(4) 0.084(4) Uani 1 1 d . . . . .
H128 H 0.576146 0.049130 0.522057 0.101 Uiso 1 1 calc R U . . .
C129 C 0.6425(8) 0.0271(4) 0.5766(4) 0.120(5) Uani 1 1 d . . . . .
H12I H 0.635929 0.054593 0.597284 0.144 Uiso 1 1 calc R U . . .
H12J H 0.688537 0.018700 0.581108 0.144 Uiso 1 1 calc R U . . .
C130 C 0.6026(8) -0.0153(6) 0.5901(5) 0.128(6) Uani 1 1 d . . . . .
H13A H 0.616747 -0.024864 0.623187 0.154 Uiso 1 1 calc R U . . .
H13B H 0.556801 -0.006170 0.587877 0.154 Uiso 1 1 calc R U . . .
C131 C 0.6104(6) -0.0560(5) 0.5578(5) 0.099(4) Uani 1 1 d . . . . .
H13C H 0.585723 -0.083602 0.567399 0.118 Uiso 1 1 calc R U . . .
H13D H 0.656190 -0.065238 0.560643 0.118 Uiso 1 1 calc R U . . .
C132 C 0.5872(6) -0.0432(5) 0.5055(4) 0.101(4) Uani 1 1 d . . . . .
H13E H 0.541412 -0.033917 0.501727 0.121 Uiso 1 1 calc R U . . .
H13F H 0.592753 -0.070584 0.484455 0.121 Uiso 1 1 calc R U . . .
H1A H 0.691(4) 0.4032(11) 0.119(2) 0.121 Uiso 1 1 d D U . . .
H1B H 0.670(4) 0.360(2) 0.1339(12) 0.121 Uiso 1 1 d D U . . .

loop_
_atom_site_aniso_label
_atom_site_aniso_U_11
_atom_site_aniso_U_22
_atom_site_aniso_U_33
_atom_site_aniso_U_23
_atom_site_aniso_U_13
_atom_site_aniso_U_12
Cl1 0.0667(15) 0.0597(15) 0.0650(17) -0.0011(13) 0.0085(12) 0.0112(12)
Cl4 0.089(2) 0.0581(16) 0.101(2) -0.0151(16) -0.0181(16) 0.0122(14)
Cl12 0.123(2) 0.097(2) 0.075(2) 0.0204(17) 0.0441(18) 0.0384(19)
C135 0.074(7) 0.057(6) 0.047(6) -0.004(5) -0.001(5) 0.010(5)
Cl2 0.0958(19) 0.0567(15) 0.0552(16) -0.0027(12) 0.0157(13) -0.0082(13)
Cl7 0.125(2) 0.0671(18) 0.076(2) 0.0103(15) 0.0417(17) 0.0082(16)
Cl14 0.0761(19) 0.0688(19) 0.150(3) -0.0198(19) 0.0027(19) 0.0046(15)
C143 0.056(6) 0.057(6) 0.089(8) -0.012(6) 0.016(5) -0.004(5)
Cl3 0.097(2) 0.088(2) 0.0666(18) -0.0017(15) 0.0331(15) -0.0016(16)
Cl5 0.104(2) 0.092(2) 0.0629(18) 0.0176(16) 0.0230(15) 0.0122(16)
Cl10 0.097(2) 0.0797(19) 0.086(2) 0.0050(16) 0.0090(17) -0.0002(16)
C142 0.071(6) 0.061(6) 0.057(6) 0.008(5) 0.021(5) -0.010(5)
Cl6 0.0812(18) 0.096(2) 0.0686(19) 0.0082(16) 0.0104(14) 0.0048(15)
Cl18 0.103(2) 0.191(4) 0.070(2) -0.024(2) 0.0219(18) 0.002(2)
Cl20 0.195(4) 0.071(2) 0.119(3) 0.009(2) -0.014(3) -0.002(2)
C134 0.103(8) 0.068(7) 0.047(6) 0.006(5) 0.013(6) 0.009(6)
Cl8 0.0835(19) 0.085(2) 0.083(2) 0.0121(16) 0.0149(15) -0.0059(15)
Cl13 0.094(2) 0.115(2) 0.0685(19) 0.0139(18) 0.0137(16) -0.0256(18)
Cl17 0.096(2) 0.129(3) 0.086(2) 0.028(2) 0.0157(18) -0.0041(19)
C155 0.127(11) 0.110(10) 0.083(9) 0.004(8) 0.001(8) -0.042(8)
Cl9 0.112(2) 0.082(2) 0.0693(19) 0.0076(16) 0.0095(16) -0.0047(17)
Cl22 0.195(4) 0.195(4) 0.106(3) 0.037(3) -0.010(3) -0.123(4)
Cl23 0.314(6) 0.086(2) 0.079(3) -0.021(2) -0.052(3) 0.063(3)
C139 0.158(11) 0.063(7) 0.046(7) 0.002(6) -0.010(7) -0.030(7)
Cl11 0.101(2) 0.090(2) 0.080(2) -0.0172(17) 0.0107(17) 0.0142(17)
Cl15 0.102(2) 0.117(3) 0.076(2) -0.0259(19) 0.0107(17) -0.0065(19)
Cl16 0.118(2) 0.085(2) 0.097(2) -0.0095(18) 0.0465(19) 0.0075(18)
C137 0.096(8) 0.098(9) 0.053(7) -0.025(6) 0.019(6) 0.009(7)
Cl19 0.134(3) 0.119(3) 0.101(3) -0.005(2) 0.013(2) 0.026(2)
Cl21 0.162(4) 0.129(3) 0.120(3) -0.010(3) 0.038(3) 0.032(3)
Cl24 0.113(3) 0.202(5) 0.311(8) 0.117(5) 0.005(4) -0.013(3)
C145 0.093(9) 0.118(11) 0.088(9) -0.020(8) -0.013(7) 0.007(8)
O1 0.108(5) 0.110(6) 0.074(5) -0.017(5) 0.022(4) -0.028(5)
C133 0.097(6) 0.105(7) 0.069(6) -0.009(6) 0.003(5) -0.013(6)
C136 0.113(9) 0.097(8) 0.072(8) -0.023(7) 0.016(7) 0.012(7)
C138 0.098(8) 0.108(9) 0.089(9) 0.012(7) -0.006(7) -0.028(7)
C141 0.099(9) 0.152(11) 0.105(10) -0.014(9) 0.036(8) -0.004(8)
C144 0.131(10) 0.127(10) 0.084(9) 0.011(8) 0.038(8) -0.032(8)
O2 0.178(8) 0.131(7) 0.130(8) 0.010(6) 0.023(6) 0.026(6)
C147 0.163(9) 0.126(9) 0.124(9) -0.010(7) 0.010(7) 0.026(7)
C151 0.175(14) 0.178(14) 0.139(13) -0.005(12) 0.002(11) -0.003(11)
C152 0.185(13) 0.124(11) 0.166(13) -0.013(10) 0.077(11) 0.048(10)
C153 0.245(15) 0.125(12) 0.130(12) -0.011(10) -0.023(12) 0.045(11)
C154 0.186(14) 0.117(11) 0.168(14) -0.038(10) -0.056(11) -0.009(10)
O3 0.169(9) 0.187(10) 0.251(13) 0.050(9) 0.015(9) -0.021(8)
C140 0.095(9) 0.127(11) 0.218(14) 0.013(11) 0.077(9) 0.005(8)
C146 0.129(11) 0.095(10) 0.239(16) 0.034(11) -0.082(11) 0.002(8)
C148 0.128(11) 0.104(10) 0.222(16) 0.058(11) 0.023(11) 0.019(9)
C149 0.132(9) 0.141(9) 0.238(12) 0.036(9) 0.020(9) 0.001(8)
C150 0.194(17) 0.218(17) 0.27(2) 0.044(17) 0.004(15) 0.001(14)
N1 0.072(6) 0.096(7) 0.057(6) 0.004(5) 0.024(5) 0.001(5)
N2 0.058(5) 0.042(4) 0.045(5) 0.003(4) 0.015(4) -0.013(3)
N3 0.054(4) 0.040(4) 0.038(4) -0.003(4) 0.002(3) -0.011(3)
N4 0.041(4) 0.055(5) 0.035(4) 0.013(4) 0.014(3) 0.002(4)
N5 0.067(5) 0.041(4) 0.031(4) -0.003(3) 0.010(4) 0.001(4)
N6 0.059(4) 0.034(4) 0.037(4) -0.004(3) 0.013(3) 0.004(4)
N7 0.048(4) 0.034(4) 0.036(4) 0.003(3) 0.011(3) -0.004(3)
N8 0.051(4) 0.038(4) 0.040(4) 0.004(3) 0.013(3) -0.001(3)
N9 0.064(5) 0.043(4) 0.041(5) 0.002(4) 0.007(4) 0.006(4)
N10 0.056(5) 0.048(4) 0.035(4) 0.004(4) 0.006(4) 0.007(4)
N11 0.043(4) 0.042(4) 0.043(4) 0.001(3) 0.007(4) 0.004(3)
N12 0.054(4) 0.032(4) 0.041(4) 0.002(3) 0.009(3) 0.003(3)
N13 0.059(5) 0.041(4) 0.029(4) 0.001(3) 0.008(4) 0.002(4)
N14 0.059(4) 0.035(4) 0.033(4) -0.003(3) 0.008(4) -0.001(3)
N15 0.060(5) 0.030(4) 0.049(5) -0.005(4) -0.003(4) 0.006(3)
N16 0.050(4) 0.035(4) 0.045(4) -0.008(4) -0.002(3) -0.002(4)
N17 0.045(4) 0.047(4) 0.042(5) 0.001(4) 0.014(4) 0.003(3)
N18 0.043(5) 0.042(4) 0.050(5) 0.001(4) 0.013(4) -0.003(3)
N19 0.066(5) 0.053(5) 0.048(5) 0.016(4) 0.009(4) -0.001(4)
N20 0.136(9) 0.107(8) 0.081(7) -0.034(6) 0.024(6) -0.034(7)
C1 0.080(7) 0.083(8) 0.047(6) 0.021(6) 0.017(6) 0.017(6)
C2 0.069(7) 0.096(8) 0.067(7) 0.021(7) 0.034(6) 0.006(6)
C3 0.130(11) 0.117(10) 0.050(7) 0.019(7) 0.038(8) -0.008(9)
C4 0.107(9) 0.084(8) 0.055(7) 0.015(6) 0.020(7) 0.001(7)
C5 0.074(7) 0.062(6) 0.041(6) -0.006(5) 0.005(5) -0.015(5)
C6 0.072(7) 0.053(6) 0.047(6) 0.005(5) 0.009(5) 0.002(5)
C7 0.047(5) 0.034(5) 0.034(5) -0.001(4) 0.003(4) -0.002(4)
C8 0.041(5) 0.035(5) 0.038(5) 0.000(4) 0.017(4) 0.000(4)
C9 0.050(5) 0.033(5) 0.031(5) 0.000(4) 0.008(4) 0.005(4)
C10 0.054(5) 0.036(5) 0.036(5) -0.005(4) 0.010(4) 0.000(4)
C11 0.044(5) 0.036(5) 0.041(6) -0.007(4) 0.007(4) 0.003(4)
C12 0.042(5) 0.030(5) 0.039(5) -0.005(4) 0.006(4) 0.010(4)
C13 0.047(5) 0.040(5) 0.028(5) -0.005(4) 0.010(4) 0.001(4)
C14 0.051(5) 0.038(5) 0.034(5) -0.001(4) 0.001(4) -0.007(4)
C15 0.053(5) 0.036(5) 0.036(5) 0.007(4) 0.016(4) 0.002(4)
C16 0.073(6) 0.028(5) 0.032(5) -0.002(4) 0.014(4) 0.000(4)
C17 0.072(6) 0.042(5) 0.037(5) -0.006(4) 0.018(5) 0.002(4)
C18 0.070(6) 0.048(6) 0.041(6) 0.002(5) 0.022(5) -0.004(5)
C19 0.055(5) 0.049(5) 0.042(6) -0.003(5) 0.017(4) -0.008(4)
C20 0.060(6) 0.047(5) 0.040(5) -0.005(4) 0.012(4) -0.002(4)
C21 0.051(5) 0.032(5) 0.034(5) -0.001(4) 0.012(4) 0.001(4)
C22 0.053(6) 0.042(5) 0.037(5) -0.002(4) 0.004(4) -0.003(4)
C23 0.062(6) 0.034(5) 0.031(5) -0.002(4) 0.006(4) 0.015(4)
C24 0.053(6) 0.028(5) 0.037(5) 0.006(4) 0.007(4) 0.002(4)
C25 0.052(5) 0.040(5) 0.038(5) -0.004(4) 0.009(4) -0.006(4)
C26 0.053(5) 0.030(5) 0.028(5) -0.004(4) 0.006(4) 0.003(4)
C27 0.066(6) 0.027(4) 0.025(5) 0.005(4) 0.009(4) 0.004(4)
C28 0.054(6) 0.043(5) 0.040(5) -0.003(4) 0.010(4) -0.009(5)
C29 0.062(6) 0.036(5) 0.045(6) -0.007(4) 0.016(5) -0.002(4)
C30 0.051(5) 0.035(5) 0.044(6) -0.004(4) 0.016(4) 0.002(4)
C31 0.061(6) 0.041(5) 0.047(6) -0.011(4) 0.012(4) 0.003(4)
C32 0.083(7) 0.031(5) 0.050(6) -0.012(4) 0.011(5) 0.000(5)
C33 0.109(8) 0.032(5) 0.041(6) -0.012(4) 0.022(6) -0.002(5)
C34 0.086(7) 0.041(5) 0.037(5) 0.003(4) 0.013(5) -0.010(5)
C35 0.045(5) 0.040(5) 0.047(6) -0.006(5) 0.009(4) 0.001(4)
C36 0.052(5) 0.033(5) 0.036(5) -0.001(4) 0.015(4) -0.002(4)
C37 0.046(5) 0.040(5) 0.037(5) 0.005(4) 0.004(4) -0.008(4)
C38 0.042(5) 0.035(5) 0.032(5) 0.004(4) 0.010(4) 0.003(4)
C39 0.053(5) 0.026(4) 0.036(5) 0.000(4) 0.011(4) 0.005(4)
C40 0.044(5) 0.032(5) 0.032(5) 0.001(4) 0.005(4) 0.000(4)
C41 0.037(5) 0.041(5) 0.038(5) 0.007(4) 0.012(4) 0.002(4)
C42 0.053(6) 0.042(5) 0.038(5) 0.003(5) 0.001(4) -0.007(4)
C43 0.057(6) 0.029(5) 0.040(5) 0.002(4) 0.013(4) 0.001(4)
C44 0.067(6) 0.032(5) 0.034(5) 0.002(4) 0.014(4) -0.002(4)
C45 0.061(6) 0.053(6) 0.057(6) 0.010(5) 0.018(5) 0.015(5)
C46 0.055(6) 0.051(6) 0.054(6) 0.011(5) 0.022(5) 0.013(5)
C47 0.057(6) 0.053(6) 0.062(6) 0.004(5) 0.022(5) 0.002(5)
C48 0.065(6) 0.038(5) 0.045(6) 0.006(4) 0.021(4) 0.001(4)
C49 0.056(6) 0.045(6) 0.030(5) -0.011(4) 0.010(4) 0.012(4)
C50 0.049(5) 0.030(5) 0.039(5) -0.001(4) 0.003(4) 0.000(4)
C51 0.052(5) 0.034(5) 0.034(5) -0.002(4) 0.007(4) 0.004(4)
C52 0.047(5) 0.037(5) 0.039(5) -0.007(4) 0.002(4) 0.000(4)
C53 0.052(5) 0.032(5) 0.035(5) -0.001(4) 0.001(4) 0.001(4)
C54 0.053(5) 0.036(5) 0.034(5) -0.005(4) 0.007(4) 0.005(4)
C55 0.046(5) 0.026(5) 0.040(5) -0.006(4) 0.004(4) 0.004(4)
C56 0.057(6) 0.044(5) 0.033(5) -0.006(4) 0.012(4) 0.006(5)
C57 0.068(6) 0.041(5) 0.033(5) 0.006(4) 0.010(4) -0.001(4)
C58 0.061(6) 0.044(5) 0.024(5) -0.005(4) 0.003(4) 0.004(4)
C59 0.068(6) 0.048(5) 0.034(5) 0.007(4) 0.007(4) 0.011(5)
C60 0.078(7) 0.051(6) 0.034(5) 0.003(5) 0.008(5) -0.005(5)
C61 0.072(6) 0.059(6) 0.045(6) -0.003(5) 0.012(5) -0.008(5)
C62 0.081(7) 0.050(6) 0.036(5) -0.007(5) 0.019(5) -0.001(5)
C63 0.061(6) 0.034(5) 0.039(5) 0.001(4) 0.004(5) 0.003(4)
C64 0.067(6) 0.033(5) 0.033(5) 0.005(4) 0.009(5) -0.002(4)
C65 0.046(5) 0.034(5) 0.044(5) -0.005(4) 0.011(4) 0.004(4)
C66 0.053(6) 0.033(5) 0.041(5) 0.005(4) 0.017(4) 0.015(4)
C67 0.057(6) 0.033(5) 0.038(5) 0.000(4) 0.012(5) 0.007(4)
C68 0.046(5) 0.038(5) 0.037(5) 0.008(4) 0.007(4) -0.005(4)
C69 0.049(5) 0.034(5) 0.035(5) -0.002(4) 0.004(4) 0.007(4)
C70 0.055(6) 0.030(5) 0.050(6) -0.004(4) 0.012(5) -0.005(4)
C71 0.054(6) 0.040(5) 0.047(6) 0.000(4) 0.011(4) 0.007(4)
C72 0.046(5) 0.034(5) 0.054(6) 0.003(4) 0.006(4) 0.005(4)
C73 0.056(6) 0.052(6) 0.040(5) 0.010(4) 0.014(4) 0.009(5)
C74 0.066(6) 0.047(6) 0.051(6) -0.001(5) 0.018(5) 0.016(5)
C75 0.061(6) 0.050(6) 0.041(5) 0.005(5) 0.011(4) 0.010(5)
C76 0.045(5) 0.044(5) 0.053(6) 0.004(4) 0.013(4) 0.007(4)
C77 0.046(5) 0.038(5) 0.043(5) 0.001(4) 0.002(4) -0.005(4)
C78 0.038(5) 0.031(5) 0.040(5) -0.003(4) 0.002(4) 0.001(4)
C79 0.054(6) 0.030(5) 0.046(6) 0.004(4) 0.020(5) -0.001(4)
C80 0.051(5) 0.032(5) 0.032(5) -0.005(4) 0.007(4) 0.005(4)
C81 0.048(5) 0.030(5) 0.036(5) 0.003(4) 0.010(4) 0.000(4)
C82 0.052(5) 0.038(5) 0.034(5) 0.012(4) 0.015(4) 0.005(4)
C83 0.057(6) 0.042(5) 0.031(5) 0.002(4) 0.008(4) -0.001(4)
C84 0.060(6) 0.036(5) 0.029(5) 0.007(4) 0.016(4) 0.006(4)
C85 0.049(5) 0.038(5) 0.048(6) -0.008(4) -0.001(4) 0.006(4)
C86 0.061(6) 0.037(5) 0.037(5) 0.001(4) 0.002(4) 0.004(4)
C87 0.058(6) 0.053(6) 0.048(6) -0.005(5) -0.002(5) 0.002(5)
C88 0.063(6) 0.052(6) 0.033(5) 0.002(4) -0.003(4) 0.003(5)
C89 0.067(6) 0.052(6) 0.036(5) 0.004(4) 0.010(5) 0.013(5)
C90 0.059(6) 0.045(5) 0.035(5) -0.001(4) 0.001(4) 0.012(4)
C91 0.052(5) 0.036(5) 0.042(6) -0.004(4) -0.003(4) -0.006(4)
C92 0.050(6) 0.033(5) 0.033(5) 0.003(4) 0.013(4) -0.002(4)
C93 0.050(6) 0.041(5) 0.027(5) 0.000(4) 0.013(4) 0.004(4)
C94 0.042(5) 0.024(4) 0.052(6) 0.000(4) 0.017(4) 0.006(4)
C95 0.066(6) 0.041(5) 0.035(5) 0.003(4) 0.007(5) -0.003(4)
C96 0.048(6) 0.038(5) 0.041(6) 0.001(4) 0.010(4) -0.005(4)
C97 0.053(6) 0.033(5) 0.038(5) -0.002(4) 0.001(4) -0.003(4)
C98 0.053(6) 0.033(5) 0.052(6) 0.003(4) 0.005(5) 0.003(4)
C99 0.062(6) 0.040(5) 0.038(5) 0.005(4) 0.006(5) -0.009(4)
C100 0.047(6) 0.035(5) 0.044(6) -0.004(4) 0.009(4) -0.004(4)
C101 0.054(5) 0.030(5) 0.043(6) 0.004(4) 0.002(4) 0.003(4)
C102 0.068(7) 0.031(5) 0.038(5) 0.001(4) 0.006(5) -0.007(4)
C103 0.051(6) 0.035(5) 0.048(6) 0.000(4) 0.008(4) -0.004(4)
C104 0.068(7) 0.041(5) 0.039(5) 0.003(4) 0.015(5) -0.009(5)
C105 0.049(5) 0.059(6) 0.041(5) 0.002(5) 0.008(4) -0.010(5)
C106 0.043(5) 0.053(6) 0.049(6) 0.002(5) 0.013(4) -0.008(4)
C107 0.053(6) 0.059(6) 0.063(7) -0.006(5) 0.026(5) 0.002(5)
C108 0.063(6) 0.074(7) 0.081(8) -0.008(6) 0.041(6) -0.018(6)
C109 0.063(6) 0.061(6) 0.062(7) -0.001(6) 0.026(5) -0.009(5)
C110 0.061(6) 0.069(7) 0.055(6) 0.017(5) 0.015(5) -0.005(5)
C111 0.043(5) 0.043(5) 0.053(6) 0.007(5) 0.009(5) -0.005(4)
C112 0.047(5) 0.034(5) 0.042(5) 0.003(4) 0.009(4) -0.003(4)
C113 0.050(5) 0.041(5) 0.044(5) -0.004(4) 0.016(4) -0.003(4)
C114 0.039(5) 0.031(5) 0.043(5) 0.000(4) 0.008(4) 0.002(4)
C115 0.043(5) 0.034(5) 0.035(5) 0.003(4) 0.014(4) 0.000(4)
C116 0.051(5) 0.041(5) 0.035(5) -0.005(4) 0.000(4) -0.001(4)
C117 0.051(5) 0.035(5) 0.048(6) 0.003(4) 0.012(4) -0.007(4)
C118 0.040(5) 0.044(5) 0.034(5) 0.004(4) 0.008(4) 0.004(4)
C119 0.066(6) 0.035(5) 0.045(6) -0.004(4) -0.001(5) 0.008(4)
C120 0.069(6) 0.044(5) 0.037(5) -0.013(4) -0.006(5) 0.012(5)
C121 0.093(7) 0.043(6) 0.050(6) -0.014(5) 0.003(5) 0.003(5)
C122 0.110(8) 0.057(7) 0.051(7) -0.014(5) 0.012(6) 0.007(6)
C123 0.073(7) 0.057(6) 0.041(6) -0.011(5) -0.004(5) -0.005(5)
C124 0.065(6) 0.042(5) 0.042(6) -0.002(4) 0.006(5) 0.003(4)
C125 0.062(6) 0.035(5) 0.048(6) -0.007(4) -0.002(5) -0.007(4)
C126 0.054(6) 0.044(5) 0.045(6) -0.002(5) 0.013(5) -0.003(4)
C127 0.067(6) 0.057(6) 0.055(7) 0.025(5) 0.017(5) 0.001(5)
C128 0.150(11) 0.062(7) 0.046(7) 0.010(6) 0.029(7) -0.006(7)
C129 0.221(16) 0.072(8) 0.072(9) 0.018(7) 0.038(10) 0.006(9)
C130 0.168(14) 0.155(15) 0.069(9) 0.065(10) 0.049(9) 0.026(12)
C131 0.108(10) 0.095(10) 0.095(10) 0.036(9) 0.022(8) -0.014(8)
C132 0.097(9) 0.128(11) 0.080(9) 0.072(8) 0.021(7) 0.011(8)

loop_
_atom_type_symbol
_atom_type_description
_atom_type_scat_dispersion_real
_atom_type_scat_dispersion_imag
_atom_type_scat_source
C C 0.0137 0.0067 'International Tables Vol C Tables 4.2.6.8 and 6.1.1.4'
H H 0.0000 0.0000 'International Tables Vol C Tables 4.2.6.8 and 6.1.1.4'
Cl Cl 0.3281 0.5435 'International Tables Vol C Tables 4.2.6.8 and 6.1.1.4'
N N 0.0241 0.0134 'International Tables Vol C Tables 4.2.6.8 and 6.1.1.4'
O O 0.0389 0.0241 'International Tables Vol C Tables 4.2.6.8 and 6.1.1.4'

loop_
_geom_angle_atom_site_label_1
_geom_angle_atom_site_label_2
_geom_angle_atom_site_label_3
_geom_angle
_geom_angle_site_symmetry_1
_geom_angle_site_symmetry_3
_geom_angle_publ_flag
Cl1 C135 Cl4 108.7(5) . . ?
Cl1 C135 H135 108.5 . . ?
Cl4 C135 H135 108.5 . . ?
Cl12 C135 Cl1 110.9(5) . . ?
Cl12 C135 Cl4 111.7(5) . . ?
Cl12 C135 H135 108.5 . . ?
Cl2 C143 H143 109.0 . . ?
Cl7 C143 Cl2 109.0(5) . . ?
Cl7 C143 H143 109.0 . . ?
Cl14 C143 Cl2 110.0(6) . . ?
Cl14 C143 Cl7 110.7(5) . . ?
Cl14 C143 H143 109.0 . . ?
Cl3 C142 Cl5 111.2(5) . . ?
Cl3 C142 Cl10 109.7(5) . . ?
Cl3 C142 H142 108.8 . . ?
Cl5 C142 Cl10 109.4(5) . . ?
Cl5 C142 H142 108.8 . . ?
Cl10 C142 H142 108.8 . . ?
Cl6 C134 Cl20 110.3(6) . . ?
Cl6 C134 H134 107.0 . . ?
Cl18 C134 Cl6 112.8(6) . . ?
Cl18 C134 Cl20 112.3(6) . . ?
Cl18 C134 H134 107.0 . . ?
Cl20 C134 H134 107.0 . . ?
Cl8 C155 H155 106.1 . . ?
Cl13 C155 Cl8 110.9(8) . . ?
Cl13 C155 H155 106.1 . . ?
Cl17 C155 Cl8 113.3(7) . . ?
Cl17 C155 Cl13 113.7(7) . . ?
Cl17 C155 H155 106.1 . . ?
Cl9 C139 Cl22 109.2(7) . . ?
Cl9 C139 H139 108.3 . . ?
Cl22 C139 H139 108.3 . . ?
Cl23 C139 Cl9 111.9(7) . . ?
Cl23 C139 Cl22 110.8(6) . . ?
Cl23 C139 H139 108.3 . . ?
Cl11 C137 Cl15 110.4(6) . . ?
Cl11 C137 Cl16 111.9(6) . . ?
Cl11 C137 H137 107.7 . . ?
Cl15 C137 Cl16 111.3(6) . . ?
Cl15 C137 H137 107.7 . . ?
Cl16 C137 H137 107.7 . . ?
Cl19 C145 Cl21 108.4(6) . . ?
Cl19 C145 H145 109.5 . . ?
Cl21 C145 H145 109.5 . . ?
Cl24 C145 Cl19 110.1(8) . . ?
Cl24 C145 Cl21 109.8(7) . . ?
Cl24 C145 H145 109.5 . . ?
C144 O1 C133 114.9(10) . . ?
O1 C133 C136 112.5(10) . . ?
O1 C133 C138 102.5(9) . . ?
O1 C133 C141 112.4(10) . . ?
C136 C133 C138 108.9(11) . . ?
C136 C133 C141 110.6(11) . . ?
C141 C133 C138 109.5(11) . . ?
C133 C136 H13G 109.5 . . ?
C133 C136 H13H 109.5 . . ?
C133 C136 H13I 109.5 . . ?
H13G C136 H13H 109.5 . . ?
H13G C136 H13I 109.5 . . ?
H13H C136 H13I 109.5 . . ?
C133 C138 H13J 109.5 . . ?
C133 C138 H13K 109.5 . . ?
C133 C138 H13L 109.5 . . ?
H13J C138 H13K 109.5 . . ?
H13J C138 H13L 109.5 . . ?
H13K C138 H13L 109.5 . . ?
C133 C141 H14A 109.5 . . ?
C133 C141 H14B 109.5 . . ?
C133 C141 H14C 109.5 . . ?
H14A C141 H14B 109.5 . . ?
H14A C141 H14C 109.5 . . ?
H14B C141 H14C 109.5 . . ?
O1 C144 H14D 109.5 . . ?
O1 C144 H14E 109.5 . . ?
O1 C144 H14F 109.5 . . ?
H14D C144 H14E 109.5 . . ?
H14D C144 H14F 109.5 . . ?
H14E C144 H14F 109.5 . . ?
C152 O2 C147 115.7(13) . . ?
O2 C147 C151 112.5(14) . . ?
C153 C147 O2 94.7(14) . . ?
C153 C147 C151 107.6(17) . . ?
C154 C147 O2 102.9(15) . . ?
C154 C147 C151 108.9(17) . . ?
C154 C147 C153 128.9(18) . . ?
C147 C151 H15A 109.5 . . ?
C147 C151 H15B 109.5 . . ?
C147 C151 H15C 109.5 . . ?
H15A C151 H15B 109.5 . . ?
H15A C151 H15C 109.5 . . ?
H15B C151 H15C 109.5 . . ?
O2 C152 H15D 109.5 . . ?
O2 C152 H15E 109.5 . . ?
O2 C152 H15F 109.5 . . ?
H15D C152 H15E 109.5 . . ?
H15D C152 H15F 109.5 . . ?
H15E C152 H15F 109.5 . . ?
C147 C153 H15G 109.5 . . ?
C147 C153 H15H 109.5 . . ?
C147 C153 H15I 109.5 . . ?
H15G C153 H15H 109.5 . . ?
H15G C153 H15I 109.5 . . ?
H15H C153 H15I 109.5 . . ?
C147 C154 H15J 109.5 . . ?
C147 C154 H15K 109.5 . . ?
C147 C154 H15L 109.5 . . ?
H15J C154 H15K 109.5 . . ?
H15J C154 H15L 109.5 . . ?
H15K C154 H15L 109.5 . . ?
C150 O3 C149 100.1(18) . . ?
H14G C140 H14H 109.5 . . ?
H14G C140 H14I 109.5 . . ?
H14H C140 H14I 109.5 . . ?
C149 C140 H14G 109.5 . . ?
C149 C140 H14H 109.5 . . ?
C149 C140 H14I 109.5 . . ?
H14J C146 H14K 109.5 . . ?
H14J C146 H14L 109.5 . . ?
H14K C146 H14L 109.5 . . ?
C149 C146 H14J 109.5 . . ?
C149 C146 H14K 109.5 . . ?
C149 C146 H14L 109.5 . . ?
H14M C148 H14N 109.5 . . ?
H14M C148 H14O 109.5 . . ?
H14N C148 H14O 109.5 . . ?
C149 C148 H14M 109.5 . . ?
C149 C148 H14N 109.5 . . ?
C149 C148 H14O 109.5 . . ?
O3 C149 C140 108.8(14) . . ?
O3 C149 C148 88.8(16) . . ?
C140 C149 C148 95.9(15) . . ?
C146 C149 O3 118.8(16) . . ?
C146 C149 C140 117.6(17) . . ?
C146 C149 C148 121.8(16) . . ?
O3 C150 H15M 109.5 . . ?
O3 C150 H15N 109.5 . . ?
O3 C150 H15O 109.5 . . ?
H15M C150 H15N 109.5 . . ?
H15M C150 H15O 109.5 . . ?
H15N C150 H15O 109.5 . . ?
C1 N1 H1A 101(5) . . ?
C1 N1 H1B 125(5) . . ?
H1A N1 H1B 99(6) . . ?
C7 N2 C6 115.2(7) . . ?
C14 N3 C15 118.1(7) . . ?
C21 N4 C16 115.6(7) . . ?
C28 N5 C29 119.6(7) . . ?
C35 N6 C30 117.3(7) . . ?
C42 N7 C43 116.3(7) . . ?
C49 N8 C44 116.4(7) . . ?
C56 N9 C57 117.5(7) . . ?
C63 N10 C58 116.5(7) . . ?
C70 N11 C71 114.5(7) . . ?
C77 N12 C72 116.2(7) . . ?
C84 N13 C85 115.4(7) . . ?
C91 N14 C86 116.4(7) . . ?
C125 N15 C120 116.4(7) . . ?
C118 N16 C119 116.4(7) . . ?
C111 N17 C106 116.4(7) . . ?
C104 N18 C105 115.6(7) . . ?
C126 N19 C127 118.2(8) . . ?
H20A N20 H20B 104.3 . . ?
C128 N20 H20A 159.0 . . ?
C128 N20 H20B 94.7 . . ?
N1 C1 H1 107.3 . . ?
N1 C1 C2 108.2(9) . . ?
N1 C1 C6 114.2(8) . . ?
C2 C1 H1 107.3 . . ?
C6 C1 H1 107.3 . . ?
C6 C1 C2 112.3(8) . . ?
C1 C2 H2A 109.8 . . ?
C1 C2 H2B 109.8 . . ?
C1 C2 C3 109.5(9) . . ?
H2A C2 H2B 108.2 . . ?
C3 C2 H2A 109.8 . . ?
C3 C2 H2B 109.8 . . ?
C2 C3 H3A 108.8 . . ?
C2 C3 H3B 108.8 . . ?
H3A C3 H3B 107.7 . . ?
C4 C3 C2 113.7(9) . . ?
C4 C3 H3A 108.8 . . ?
C4 C3 H3B 108.8 . . ?
C3 C4 H4A 109.2 . . ?
C3 C4 H4B 109.2 . . ?
C3 C4 C5 112.1(9) . . ?
H4A C4 H4B 107.9 . . ?
C5 C4 H4A 109.2 . . ?
C5 C4 H4B 109.2 . . ?
C4 C5 H5A 109.3 . . ?
C4 C5 H5B 109.3 . . ?
H5A C5 H5B 107.9 . . ?
C6 C5 C4 111.7(8) . . ?
C6 C5 H5A 109.3 . . ?
C6 C5 H5B 109.3 . . ?
N2 C6 C1 111.0(7) . . ?
N2 C6 C5 111.6(8) . . ?
N2 C6 H6 108.0 . . ?
C1 C6 C5 110.0(8) . . ?
C1 C6 H6 108.0 . . ?
C5 C6 H6 108.0 . . ?
N2 C7 H7 118.0 . . ?
N2 C7 C8 124.0(7) . . ?
C8 C7 H7 118.0 . . ?
C9 C8 C7 119.1(7) . . ?
C13 C8 C7 122.9(7) . . ?
C13 C8 C9 117.9(7) . . ?
C8 C9 C40 123.2(7) . . ?
C10 C9 C8 118.5(7) . . ?
C10 C9 C40 118.2(7) . . ?
C9 C10 H10 118.5 . . ?
C9 C10 C11 123.0(8) . . ?
C11 C10 H10 118.5 . . ?
C10 C11 C12 118.3(8) . . ?
C10 C11 C14 118.9(7) . . ?
C12 C11 C14 122.2(7) . . ?
C11 C12 C114 121.5(7) . . ?
C13 C12 C11 118.5(7) . . ?
C13 C12 C114 120.0(7) . . ?
C8 C13 H13 118.2 . . ?
C12 C13 C8 123.7(8) . . ?
C12 C13 H13 118.2 . . ?
N3 C14 C11 121.2(7) . . ?
N3 C14 H14 119.4 . . ?
C11 C14 H14 119.4 . . ?
N3 C15 H15 108.7 . . ?
N3 C15 C16 108.1(6) . . ?
N3 C15 C20 111.4(7) . . ?
C16 C15 H15 108.7 . . ?
C16 C15 C20 111.0(7) . . ?
C20 C15 H15 108.7 . . ?
N4 C16 C15 110.4(6) . . ?
N4 C16 H16 108.4 . . ?
N4 C16 C17 110.5(7) . . ?
C15 C16 H16 108.4 . . ?
C15 C16 C17 110.5(6) . . ?
C17 C16 H16 108.4 . . ?
C16 C17 H17A 109.4 . . ?
C16 C17 H17B 109.4 . . ?
C16 C17 C18 111.2(7) . . ?
H17A C17 H17B 108.0 . . ?
C18 C17 H17A 109.4 . . ?
C18 C17 H17B 109.4 . . ?
C17 C18 H18A 109.5 . . ?
C17 C18 H18B 109.5 . . ?
H18A C18 H18B 108.1 . . ?
C19 C18 C17 110.6(7) . . ?
C19 C18 H18A 109.5 . . ?
C19 C18 H18B 109.5 . . ?
C18 C19 H19A 109.4 . . ?
C18 C19 H19B 109.4 . . ?
C18 C19 C20 111.1(7) . . ?
H19A C19 H19B 108.0 . . ?
C20 C19 H19A 109.4 . . ?
C20 C19 H19B 109.4 . . ?
C15 C20 H20C 109.2 . . ?
C15 C20 H20D 109.2 . . ?
C19 C20 C15 111.9(7) . . ?
C19 C20 H20C 109.2 . . ?
C19 C20 H20D 109.2 . . ?
H20C C20 H20D 107.9 . . ?
N4 C21 H21 118.1 . . ?
N4 C21 C22 123.7(7) . . ?
C22 C21 H21 118.1 . . ?
C23 C22 C21 117.2(8) . . ?
C23 C22 C27 118.2(8) . . ?
C27 C22 C21 124.4(8) . . ?
C22 C23 H23 119.8 . . ?
C24 C23 C22 120.4(7) . . ?
C24 C23 H23 119.8 . . ?
C23 C24 C28 118.4(7) . . ?
C25 C24 C23 120.1(7) . . ?
C25 C24 C28 121.3(8) . . ?
C24 C25 H25 119.3 . . ?
C24 C25 C26 121.4(8) . . ?
C26 C25 H25 119.3 . . ?
C25 C26 C52 122.3(7) . . ?
C27 C26 C25 117.4(7) . . ?
C27 C26 C52 120.0(7) . . ?
C22 C27 H27 118.8 . . ?
C26 C27 C22 122.5(7) . . ?
C26 C27 H27 118.8 . . ?
N5 C28 C24 120.8(8) . . ?
N5 C28 H28 119.6 . . ?
C24 C28 H28 119.6 . . ?
N5 C29 H29 109.6 . . ?
N5 C29 C30 106.3(7) . . ?
N5 C29 C34 109.9(7) . . ?
C30 C29 H29 109.6 . . ?
C34 C29 H29 109.6 . . ?
C34 C29 C30 111.7(7) . . ?
N6 C30 C29 107.8(6) . . ?
N6 C30 H30 108.9 . . ?
N6 C30 C31 111.4(6) . . ?
C29 C30 H30 108.9 . . ?
C29 C30 C31 111.0(7) . . ?
C31 C30 H30 108.9 . . ?
C30 C31 H31A 109.7 . . ?
C30 C31 H31B 109.7 . . ?
H31A C31 H31B 108.2 . . ?
C32 C31 C30 110.0(7) . . ?
C32 C31 H31A 109.7 . . ?
C32 C31 H31B 109.7 . . ?
C31 C32 H32A 109.4 . . ?
C31 C32 H32B 109.4 . . ?
H32A C32 H32B 108.0 . . ?
C33 C32 C31 111.3(7) . . ?
C33 C32 H32A 109.4 . . ?
C33 C32 H32B 109.4 . . ?
C32 C33 H33A 109.4 . . ?
C32 C33 H33B 109.4 . . ?
H33A C33 H33B 108.0 . . ?
C34 C33 C32 111.1(7) . . ?
C34 C33 H33A 109.4 . . ?
C34 C33 H33B 109.4 . . ?
C29 C34 C33 111.6(7) . . ?
C29 C34 H34A 109.3 . . ?
C29 C34 H34B 109.3 . . ?
C33 C34 H34A 109.3 . . ?
C33 C34 H34B 109.3 . . ?
H34A C34 H34B 108.0 . . ?
N6 C35 H35 118.2 . . ?
N6 C35 C36 123.6(8) . . ?
C36 C35 H35 118.2 . . ?
C37 C36 C35 122.5(7) . . ?
C37 C36 C41 119.0(7) . . ?
C41 C36 C35 118.2(7) . . ?
C36 C37 H37 119.9 . . ?
C36 C37 C38 120.2(7) . . ?
C38 C37 H37 119.9 . . ?
C37 C38 C42 120.1(7) . . ?
C39 C38 C37 118.9(7) . . ?
C39 C38 C42 120.7(7) . . ?
C38 C39 H39 118.8 . . ?
C38 C39 C40 122.4(7) . . ?
C40 C39 H39 118.8 . . ?
C39 C40 C9 121.1(7) . . ?
C39 C40 C41 118.5(7) . . ?
C41 C40 C9 120.2(7) . . ?
C36 C41 H41 119.5 . . ?
C40 C41 C36 121.0(7) . . ?
C40 C41 H41 119.5 . . ?
N7 C42 C38 122.0(7) . . ?
N7 C42 H42 119.0 . . ?
C38 C42 H42 119.0 . . ?
N7 C43 H43 109.5 . . ?
N7 C43 C44 109.3(6) . . ?
N7 C43 C48 111.4(7) . . ?
C44 C43 H43 109.5 . . ?
C48 C43 H43 109.5 . . ?
C48 C43 C44 107.6(6) . . ?
N8 C44 C43 108.3(6) . . ?
N8 C44 H44 109.2 . . ?
N8 C44 C45 112.2(7) . . ?
C43 C44 H44 109.2 . . ?
C45 C44 C43 108.7(6) . . ?
C45 C44 H44 109.2 . . ?
C44 C45 H45A 109.6 . . ?
C44 C45 H45B 109.6 . . ?
C44 C45 C46 110.1(7) . . ?
H45A C45 H45B 108.2 . . ?
C46 C45 H45A 109.6 . . ?
C46 C45 H45B 109.6 . . ?
C45 C46 H46A 109.7 . . ?
C45 C46 H46B 109.7 . . ?
H46A C46 H46B 108.2 . . ?
C47 C46 C45 110.0(7) . . ?
C47 C46 H46A 109.7 . . ?
C47 C46 H46B 109.7 . . ?
C46 C47 H47A 109.2 . . ?
C46 C47 H47B 109.2 . . ?
C46 C47 C48 112.0(7) . . ?
H47A C47 H47B 107.9 . . ?
C48 C47 H47A 109.2 . . ?
C48 C47 H47B 109.2 . . ?
C43 C48 H48A 109.7 . . ?
C43 C48 H48B 109.7 . . ?
C47 C48 C43 109.9(7) . . ?
C47 C48 H48A 109.7 . . ?
C47 C48 H48B 109.7 . . ?
H48A C48 H48B 108.2 . . ?
N8 C49 H49 119.3 . . ?
N8 C49 C50 121.3(7) . . ?
C50 C49 H49 119.3 . . ?
C51 C50 C49 118.6(7) . . ?
C51 C50 C55 119.7(7) . . ?
C55 C50 C49 121.6(7) . . ?
C50 C51 H51 118.9 . . ?
C50 C51 C52 122.3(7) . . ?
C52 C51 H51 118.9 . . ?
C51 C52 C26 118.0(7) . . ?
C51 C52 C53 117.9(7) . . ?
C53 C52 C26 123.8(7) . . ?
C52 C53 C56 122.4(7) . . ?
C54 C53 C52 119.2(8) . . ?
C54 C53 C56 118.1(7) . . ?
C53 C54 H54 118.8 . . ?
C53 C54 C55 122.5(7) . . ?
C55 C54 H54 118.8 . . ?
C50 C55 C82 123.1(7) . . ?
C54 C55 C50 117.5(7) . . ?
C54 C55 C82 119.3(7) . . ?
N9 C56 C53 121.6(8) . . ?
N9 C56 H56 119.2 . . ?
C53 C56 H56 119.2 . . ?
N9 C57 H57 108.7 . . ?
N9 C57 C58 108.2(7) . . ?
N9 C57 C62 112.6(7) . . ?
C58 C57 H57 108.7 . . ?
C58 C57 C62 109.9(7) . . ?
C62 C57 H57 108.7 . . ?
N10 C58 C57 107.4(6) . . ?
N10 C58 H58 110.2 . . ?
N10 C58 C59 109.4(7) . . ?
C57 C58 H58 110.2 . . ?
C57 C58 C59 109.3(7) . . ?
C59 C58 H58 110.2 . . ?
C58 C59 H59A 109.6 . . ?
C58 C59 H59B 109.6 . . ?
H59A C59 H59B 108.1 . . ?
C60 C59 C58 110.3(7) . . ?
C60 C59 H59A 109.6 . . ?
C60 C59 H59B 109.6 . . ?
C59 C60 H60A 109.1 . . ?
C59 C60 H60B 109.1 . . ?
C59 C60 C61 112.4(7) . . ?
H60A C60 H60B 107.8 . . ?
C61 C60 H60A 109.1 . . ?
C61 C60 H60B 109.1 . . ?
C60 C61 H61A 109.4 . . ?
C60 C61 H61B 109.4 . . ?
H61A C61 H61B 108.0 . . ?
C62 C61 C60 111.3(7) . . ?
C62 C61 H61A 109.4 . . ?
C62 C61 H61B 109.4 . . ?
C57 C62 H62A 109.7 . . ?
C57 C62 H62B 109.7 . . ?
C61 C62 C57 109.7(7) . . ?
C61 C62 H62A 109.7 . . ?
C61 C62 H62B 109.7 . . ?
H62A C62 H62B 108.2 . . ?
N10 C63 H63 119.0 . . ?
N10 C63 C64 122.0(8) . . ?
C64 C63 H63 119.0 . . ?
C65 C64 C63 120.3(8) . . ?
C65 C64 C69 120.9(8) . . ?
C69 C64 C63 118.7(8) . . ?
C64 C65 H65 120.6 . . ?
C64 C65 C66 118.7(8) . . ?
C66 C65 H65 120.6 . . ?
C65 C66 C67 121.4(7) . . ?
C65 C66 C70 121.2(8) . . ?
C67 C66 C70 117.4(8) . . ?
C66 C67 H67 120.6 . . ?
C68 C67 C66 118.8(8) . . ?
C68 C67 H67 120.6 . . ?
C67 C68 C94 120.3(7) . . ?
C69 C68 C67 120.5(8) . . ?
C69 C68 C94 119.1(7) . . ?
C64 C69 H69 120.2 . . ?
C68 C69 C64 119.5(7) . . ?
C68 C69 H69 120.2 . . ?
N11 C70 C66 121.9(8) . . ?
N11 C70 H70 119.0 . . ?
C66 C70 H70 119.0 . . ?
N11 C71 H71 109.5 . . ?
N11 C71 C72 108.4(6) . . ?
N11 C71 C76 110.6(7) . . ?
C72 C71 H71 109.5 . . ?
C76 C71 H71 109.5 . . ?
C76 C71 C72 109.3(7) . . ?
N12 C72 C71 107.1(6) . . ?
N12 C72 H72 109.9 . . ?
N12 C72 C73 110.6(7) . . ?
C71 C72 H72 109.9 . . ?
C73 C72 C71 109.5(7) . . ?
C73 C72 H72 109.9 . . ?
C72 C73 H73A 109.0 . . ?
C72 C73 H73B 109.0 . . ?
C72 C73 C74 112.9(7) . . ?
H73A C73 H73B 107.8 . . ?
C74 C73 H73A 109.0 . . ?
C74 C73 H73B 109.0 . . ?
C73 C74 H74A 109.4 . . ?
C73 C74 H74B 109.4 . . ?
H74A C74 H74B 108.0 . . ?
C75 C74 C73 111.2(7) . . ?
C75 C74 H74A 109.4 . . ?
C75 C74 H74B 109.4 . . ?
C74 C75 H75A 109.5 . . ?
C74 C75 H75B 109.5 . . ?
C74 C75 C76 110.7(7) . . ?
H75A C75 H75B 108.1 . . ?
C76 C75 H75A 109.5 . . ?
C76 C75 H75B 109.5 . . ?
C71 C76 C75 109.7(7) . . ?
C71 C76 H76A 109.7 . . ?
C71 C76 H76B 109.7 . . ?
C75 C76 H76A 109.7 . . ?
C75 C76 H76B 109.7 . . ?
H76A C76 H76B 108.2 . . ?
N12 C77 H77 118.4 . . ?
N12 C77 C78 123.2(8) . . ?
C78 C77 H77 118.4 . . ?
C79 C78 C77 120.6(7) . . ?
C83 C78 C77 120.2(7) . . ?
C83 C78 C79 118.9(7) . . ?
C78 C79 H79 119.6 . . ?
C78 C79 C80 120.8(7) . . ?
C80 C79 H79 119.6 . . ?
C79 C80 C84 118.3(7) . . ?
C81 C80 C79 117.7(7) . . ?
C81 C80 C84 123.9(7) . . ?
C80 C81 H81 118.5 . . ?
C80 C81 C82 122.9(8) . . ?
C82 C81 H81 118.5 . . ?
C81 C82 C55 121.0(7) . . ?
C81 C82 C83 117.1(8) . . ?
C83 C82 C55 121.6(8) . . ?
C78 C83 C82 122.5(8) . . ?
C78 C83 H83 118.8 . . ?
C82 C83 H83 118.8 . . ?
N13 C84 C80 123.5(8) . . ?
N13 C84 H84 118.2 . . ?
C80 C84 H84 118.2 . . ?
N13 C85 H85 109.0 . . ?
N13 C85 C86 108.1(7) . . ?
N13 C85 C90 110.6(6) . . ?
C86 C85 H85 109.0 . . ?
C90 C85 H85 109.0 . . ?
C90 C85 C86 111.0(7) . . ?
N14 C86 C85 108.2(6) . . ?
N14 C86 H86 109.8 . . ?
N14 C86 C87 110.1(6) . . ?
C85 C86 H86 109.8 . . ?
C85 C86 C87 109.1(7) . . ?
C87 C86 H86 109.8 . . ?
C86 C87 H87A 110.0 . . ?
C86 C87 H87B 110.0 . . ?
H87A C87 H87B 108.4 . . ?
C88 C87 C86 108.6(7) . . ?
C88 C87 H87A 110.0 . . ?
C88 C87 H87B 110.0 . . ?
C87 C88 H88A 109.2 . . ?
C87 C88 H88B 109.2 . . ?
H88A C88 H88B 107.9 . . ?
C89 C88 C87 112.0(7) . . ?
C89 C88 H88A 109.2 . . ?
C89 C88 H88B 109.2 . . ?
C88 C89 H89A 109.3 . . ?
C88 C89 H89B 109.3 . . ?
C88 C89 C90 111.6(7) . . ?
H89A C89 H89B 108.0 . . ?
C90 C89 H89A 109.3 . . ?
C90 C89 H89B 109.3 . . ?
C85 C90 C89 111.5(7) . . ?
C85 C90 H90A 109.3 . . ?
C85 C90 H90B 109.3 . . ?
C89 C90 H90A 109.3 . . ?
C89 C90 H90B 109.3 . . ?
H90A C90 H90B 108.0 . . ?
N14 C91 H91 119.0 . . ?
N14 C91 C92 122.1(8) . . ?
C92 C91 H91 119.0 . . ?
C93 C92 C91 118.6(7) . . ?
C93 C92 C97 119.4(7) . . ?
C97 C92 C91 121.5(8) . . ?
C92 C93 H93 118.9 . . ?
C94 C93 C92 122.3(7) . . ?
C94 C93 H93 118.9 . . ?
C93 C94 C68 120.3(7) . . ?
C93 C94 C95 118.8(7) . . ?
C95 C94 C68 120.6(8) . . ?
C94 C95 C126 120.1(8) . . ?
C96 C95 C94 118.6(8) . . ?
C96 C95 C126 121.1(8) . . ?
C95 C96 H96 118.9 . . ?
C97 C96 C95 122.1(8) . . ?
C97 C96 H96 118.9 . . ?
C92 C97 C98 123.4(8) . . ?
C96 C97 C92 118.7(7) . . ?
C96 C97 C98 117.9(7) . . ?
C99 C98 C97 120.3(8) . . ?
C103 C98 C97 121.4(8) . . ?
C103 C98 C99 118.3(8) . . ?
C98 C99 H99 119.2 . . ?
C100 C99 C98 121.5(8) . . ?
C100 C99 H99 119.2 . . ?
C99 C100 C101 120.0(8) . . ?
C99 C100 C104 118.7(8) . . ?
C101 C100 C104 121.0(8) . . ?
C100 C101 H101 120.0 . . ?
C100 C101 C102 119.9(8) . . ?
C102 C101 H101 120.0 . . ?
C101 C102 C103 121.0(8) . . ?
C101 C102 C125 119.6(8) . . ?
C103 C102 C125 119.2(8) . . ?
C98 C103 C102 119.1(8) . . ?
C98 C103 H103 120.5 . . ?
C102 C103 H103 120.5 . . ?
N18 C104 C100 123.6(8) . . ?
N18 C104 H104 118.2 . . ?
C100 C104 H104 118.2 . . ?
N18 C105 H105 109.9 . . ?
N18 C105 C106 107.1(7) . . ?
N18 C105 C110 111.6(7) . . ?
C106 C105 H105 109.9 . . ?
C110 C105 H105 109.9 . . ?
C110 C105 C106 108.4(7) . . ?
N17 C106 C105 107.4(6) . . ?
N17 C106 H106 109.2 . . ?
N17 C106 C107 111.6(7) . . ?
C105 C106 H106 109.2 . . ?
C107 C106 C105 110.2(7) . . ?
C107 C106 H106 109.2 . . ?
C106 C107 H10A 109.5 . . ?
C106 C107 H10B 109.5 . . ?
H10A C107 H10B 108.1 . . ?
C108 C107 C106 110.7(7) . . ?
C108 C107 H10A 109.5 . . ?
C108 C107 H10B 109.5 . . ?
C107 C108 H10C 108.9 . . ?
C107 C108 H10D 108.9 . . ?
C107 C108 C109 113.4(8) . . ?
H10C C108 H10D 107.7 . . ?
C109 C108 H10C 108.9 . . ?
C109 C108 H10D 108.9 . . ?
C108 C109 H10E 110.0 . . ?
C108 C109 H10F 110.0 . . ?
C108 C109 C110 108.5(8) . . ?
H10E C109 H10F 108.4 . . ?
C110 C109 H10E 110.0 . . ?
C110 C109 H10F 110.0 . . ?
C105 C110 C109 111.9(8) . . ?
C105 C110 H11A 109.2 . . ?
C105 C110 H11B 109.2 . . ?
C109 C110 H11A 109.2 . . ?
C109 C110 H11B 109.2 . . ?
H11A C110 H11B 107.9 . . ?
N17 C111 H111 118.5 . . ?
N17 C111 C112 123.0(8) . . ?
C112 C111 H111 118.5 . . ?
C113 C112 C111 120.6(8) . . ?
C113 C112 C117 120.6(7) . . ?
C117 C112 C111 118.7(7) . . ?
C112 C113 H113 119.6 . . ?
C114 C113 C112 120.9(7) . . ?
C114 C113 H113 119.6 . . ?
C113 C114 C12 122.3(7) . . ?
C113 C114 C115 118.4(7) . . ?
C115 C114 C12 119.4(7) . . ?
C114 C115 H115 119.3 . . ?
C116 C115 C114 121.4(7) . . ?
C116 C115 H115 119.3 . . ?
C115 C116 C117 120.4(7) . . ?
C115 C116 C118 121.4(7) . . ?
C117 C116 C118 118.0(7) . . ?
C112 C117 C116 118.3(7) . . ?
C112 C117 H117 120.8 . . ?
C116 C117 H117 120.8 . . ?
N16 C118 C116 124.4(8) . . ?
N16 C118 H118 117.8 . . ?
C116 C118 H118 117.8 . . ?
N16 C119 H119 110.2 . . ?
N16 C119 C120 106.8(7) . . ?
N16 C119 C124 110.9(7) . . ?
C120 C119 H119 110.2 . . ?
C124 C119 H119 110.2 . . ?
C124 C119 C120 108.4(7) . . ?
N15 C120 C119 107.4(7) . . ?
N15 C120 H120 109.7 . . ?
N15 C120 C121 112.6(7) . . ?
C119 C120 H120 109.7 . . ?
C121 C120 C119 107.7(7) . . ?
C121 C120 H120 109.7 . . ?
C120 C121 H12A 109.2 . . ?
C120 C121 H12B 109.2 . . ?
C120 C121 C122 112.1(8) . . ?
H12A C121 H12B 107.9 . . ?
C122 C121 H12A 109.2 . . ?
C122 C121 H12B 109.2 . . ?
C121 C122 H12C 109.4 . . ?
C121 C122 H12D 109.4 . . ?
C121 C122 C123 111.1(8) . . ?
H12C C122 H12D 108.0 . . ?
C123 C122 H12C 109.4 . . ?
C123 C122 H12D 109.4 . . ?
C122 C123 H12E 109.0 . . ?
C122 C123 H12F 109.0 . . ?
C122 C123 C124 112.8(8) . . ?
H12E C123 H12F 107.8 . . ?
C124 C123 H12E 109.0 . . ?
C124 C123 H12F 109.0 . . ?
C119 C124 C123 109.8(7) . . ?
C119 C124 H12G 109.7 . . ?
C119 C124 H12H 109.7 . . ?
C123 C124 H12G 109.7 . . ?
C123 C124 H12H 109.7 . . ?
H12G C124 H12H 108.2 . . ?
N15 C125 C102 123.2(8) . . ?
N15 C125 H125 118.4 . . ?
C102 C125 H125 118.4 . . ?
N19 C126 C95 122.9(8) . . ?
N19 C126 H126 118.6 . . ?
C95 C126 H126 118.6 . . ?
N19 C127 H127 109.6 . . ?
N19 C127 C128 107.7(8) . . ?
N19 C127 C132 109.4(8) . . ?
C128 C127 H127 109.6 . . ?
C128 C127 C132 110.8(9) . . ?
C132 C127 H127 109.6 . . ?
N20 C128 C127 115.1(9) . . ?
N20 C128 H128 107.8 . . ?
N20 C128 C129 107.3(10) . . ?
C127 C128 H128 107.8 . . ?
C127 C128 C129 110.9(9) . . ?
C129 C128 H128 107.8 . . ?
C128 C129 H12I 109.7 . . ?
C128 C129 H12J 109.7 . . ?
C128 C129 C130 109.9(12) . . ?
H12I C129 H12J 108.2 . . ?
C130 C129 H12I 109.7 . . ?
C130 C129 H12J 109.7 . . ?
C129 C130 H13A 109.7 . . ?
C129 C130 H13B 109.7 . . ?
H13A C130 H13B 108.2 . . ?
C131 C130 C129 109.6(11) . . ?
C131 C130 H13A 109.7 . . ?
C131 C130 H13B 109.7 . . ?
C130 C131 H13C 109.3 . . ?
C130 C131 H13D 109.3 . . ?
C130 C131 C132 111.8(11) . . ?
H13C C131 H13D 107.9 . . ?
C132 C131 H13C 109.3 . . ?
C132 C131 H13D 109.3 . . ?
C127 C132 H13E 110.7 . . ?
C127 C132 H13F 110.7 . . ?
C131 C132 C127 105.0(10) . . ?
C131 C132 H13E 110.7 . . ?
C131 C132 H13F 110.7 . . ?
H13E C132 H13F 108.8 . . ?

loop_
_geom_bond_atom_site_label_1
_geom_bond_atom_site_label_2
_geom_bond_distance
_geom_bond_site_symmetry_2
_geom_bond_publ_flag
Cl1 C135 1.761(9) . ?
Cl4 C135 1.768(10) . ?
Cl12 C135 1.733(10) . ?
C135 H135 1.0000 . ?
Cl2 C143 1.781(10) . ?
Cl7 C143 1.759(11) . ?
Cl14 C143 1.746(10) . ?
C143 H143 1.0000 . ?
Cl3 C142 1.738(9) . ?
Cl5 C142 1.744(10) . ?
Cl10 C142 1.783(10) . ?
C142 H142 1.0000 . ?
Cl6 C134 1.730(10) . ?
Cl18 C134 1.716(10) . ?
Cl20 C134 1.774(10) . ?
C134 H134 1.0000 . ?
Cl8 C155 1.778(12) . ?
Cl13 C155 1.737(13) . ?
Cl17 C155 1.686(13) . ?
C155 H155 1.0000 . ?
Cl9 C139 1.755(10) . ?
Cl22 C139 1.773(13) . ?
Cl23 C139 1.732(13) . ?
C139 H139 1.0000 . ?
Cl11 C137 1.727(12) . ?
Cl15 C137 1.749(11) . ?
Cl16 C137 1.777(12) . ?
C137 H137 1.0000 . ?
Cl19 C145 1.754(13) . ?
Cl21 C145 1.771(13) . ?
Cl24 C145 1.690(13) . ?
C145 H145 1.0000 . ?
O1 C133 1.474(13) . ?
O1 C144 1.352(13) . ?
C133 C136 1.476(15) . ?
C133 C138 1.551(15) . ?
C133 C141 1.522(16) . ?
C136 H13G 0.9800 . ?
C136 H13H 0.9800 . ?
C136 H13I 0.9800 . ?
C138 H13J 0.9800 . ?
C138 H13K 0.9800 . ?
C138 H13L 0.9800 . ?
C141 H14A 0.9800 . ?
C141 H14B 0.9800 . ?
C141 H14C 0.9800 . ?
C144 H14D 0.9800 . ?
C144 H14E 0.9800 . ?
C144 H14F 0.9800 . ?
O2 C147 1.505(18) . ?
O2 C152 1.429(15) . ?
C147 C151 1.58(2) . ?
C147 C153 1.42(2) . ?
C147 C154 1.41(2) . ?
C151 H15A 0.9800 . ?
C151 H15B 0.9800 . ?
C151 H15C 0.9800 . ?
C152 H15D 0.9800 . ?
C152 H15E 0.9800 . ?
C152 H15F 0.9800 . ?
C153 H15G 0.9800 . ?
C153 H15H 0.9800 . ?
C153 H15I 0.9800 . ?
C154 H15J 0.9800 . ?
C154 H15K 0.9800 . ?
C154 H15L 0.9800 . ?
O3 C149 1.57(2) . ?
O3 C150 1.491(10) . ?
C140 H14G 0.9800 . ?
C140 H14H 0.9800 . ?
C140 H14I 0.9800 . ?
C140 C149 1.62(2) . ?
C146 H14J 0.9800 . ?
C146 H14K 0.9800 . ?
C146 H14L 0.9800 . ?
C146 C149 1.55(2) . ?
C148 H14M 0.9800 . ?
C148 H14N 0.9800 . ?
C148 H14O 0.9800 . ?
C148 C149 1.68(3) . ?
C150 H15M 0.9800 . ?
C150 H15N 0.9800 . ?
C150 H15O 0.9800 . ?
N1 C1 1.489(12) . ?
N1 H1A 0.9100(11) . ?
N1 H1B 0.9100(11) . ?
N2 C6 1.451(10) . ?
N2 C7 1.272(10) . ?
N3 C14 1.278(10) . ?
N3 C15 1.466(10) . ?
N4 C16 1.462(10) . ?
N4 C21 1.267(9) . ?
N5 C28 1.264(10) . ?
N5 C29 1.475(10) . ?
N6 C30 1.466(10) . ?
N6 C35 1.264(9) . ?
N7 C42 1.277(10) . ?
N7 C43 1.443(10) . ?
N8 C44 1.441(10) . ?
N8 C49 1.273(9) . ?
N9 C56 1.267(10) . ?
N9 C57 1.469(10) . ?
N10 C58 1.439(10) . ?
N10 C63 1.281(10) . ?
N11 C70 1.274(10) . ?
N11 C71 1.467(10) . ?
N12 C72 1.470(10) . ?
N12 C77 1.280(10) . ?
N13 C84 1.269(9) . ?
N13 C85 1.480(10) . ?
N14 C86 1.468(10) . ?
N14 C91 1.290(10) . ?
N15 C120 1.457(10) . ?
N15 C125 1.271(10) . ?
N16 C118 1.253(9) . ?
N16 C119 1.475(10) . ?
N17 C106 1.448(10) . ?
N17 C111 1.252(10) . ?
N18 C104 1.269(10) . ?
N18 C105 1.451(10) . ?
N19 C126 1.267(10) . ?
N19 C127 1.450(11) . ?
N20 H20A 0.9100 . ?
N20 H20B 0.9093 . ?
N20 C128 1.413(11) . ?
C1 H1 1.0000 . ?
C1 C2 1.502(13) . ?
C1 C6 1.497(12) . ?
C2 H2A 0.9900 . ?
C2 H2B 0.9900 . ?
C2 C3 1.560(15) . ?
C3 H3A 0.9900 . ?
C3 H3B 0.9900 . ?
C3 C4 1.418(15) . ?
C4 H4A 0.9900 . ?
C4 H4B 0.9900 . ?
C4 C5 1.538(13) . ?
C5 H5A 0.9900 . ?
C5 H5B 0.9900 . ?
C5 C6 1.525(12) . ?
C6 H6 1.0000 . ?
C7 H7 0.9500 . ?
C7 C8 1.462(11) . ?
C8 C9 1.422(11) . ?
C8 C13 1.376(10) . ?
C9 C10 1.379(11) . ?
C9 C40 1.497(11) . ?
C10 H10 0.9500 . ?
C10 C11 1.382(11) . ?
C11 C12 1.414(11) . ?
C11 C14 1.474(11) . ?
C12 C13 1.373(10) . ?
C12 C114 1.503(11) . ?
C13 H13 0.9500 . ?
C14 H14 0.9500 . ?
C15 H15 1.0000 . ?
C15 C16 1.514(11) . ?
C15 C20 1.520(11) . ?
C16 H16 1.0000 . ?
C16 C17 1.540(11) . ?
C17 H17A 0.9900 . ?
C17 H17B 0.9900 . ?
C17 C18 1.542(11) . ?
C18 H18A 0.9900 . ?
C18 H18B 0.9900 . ?
C18 C19 1.504(11) . ?
C19 H19A 0.9900 . ?
C19 H19B 0.9900 . ?
C19 C20 1.517(11) . ?
C20 H20C 0.9900 . ?
C20 H20D 0.9900 . ?
C21 H21 0.9500 . ?
C21 C22 1.446(11) . ?
C22 C23 1.401(11) . ?
C22 C27 1.413(11) . ?
C23 H23 0.9500 . ?
C23 C24 1.395(11) . ?
C24 C25 1.370(11) . ?
C24 C28 1.473(11) . ?
C25 H25 0.9500 . ?
C25 C26 1.426(10) . ?
C26 C27 1.378(11) . ?
C26 C52 1.471(11) . ?
C27 H27 0.9500 . ?
C28 H28 0.9500 . ?
C29 H29 1.0000 . ?
C29 C30 1.521(12) . ?
C29 C34 1.504(11) . ?
C30 H30 1.0000 . ?
C30 C31 1.541(11) . ?
C31 H31A 0.9900 . ?
C31 H31B 0.9900 . ?
C31 C32 1.525(11) . ?
C32 H32A 0.9900 . ?
C32 H32B 0.9900 . ?
C32 C33 1.523(12) . ?
C33 H33A 0.9900 . ?
C33 H33B 0.9900 . ?
C33 C34 1.516(11) . ?
C34 H34A 0.9900 . ?
C34 H34B 0.9900 . ?
C35 H35 0.9500 . ?
C35 C36 1.466(11) . ?
C36 C37 1.398(10) . ?
C36 C41 1.408(11) . ?
C37 H37 0.9500 . ?
C37 C38 1.402(10) . ?
C38 C39 1.377(10) . ?
C38 C42 1.470(11) . ?
C39 H39 0.9500 . ?
C39 C40 1.386(10) . ?
C40 C41 1.386(10) . ?
C41 H41 0.9500 . ?
C42 H42 0.9500 . ?
C43 H43 1.0000 . ?
C43 C44 1.565(10) . ?
C43 C48 1.541(11) . ?
C44 H44 1.0000 . ?
C44 C45 1.524(11) . ?
C45 H45A 0.9900 . ?
C45 H45B 0.9900 . ?
C45 C46 1.544(11) . ?
C46 H46A 0.9900 . ?
C46 H46B 0.9900 . ?
C46 C47 1.511(11) . ?
C47 H47A 0.9900 . ?
C47 H47B 0.9900 . ?
C47 C48 1.519(11) . ?
C48 H48A 0.9900 . ?
C48 H48B 0.9900 . ?
C49 H49 0.9500 . ?
C49 C50 1.483(11) . ?
C50 C51 1.382(10) . ?
C50 C55 1.406(10) . ?
C51 H51 0.9500 . ?
C51 C52 1.393(11) . ?
C52 C53 1.404(11) . ?
C53 C54 1.389(11) . ?
C53 C56 1.467(11) . ?
C54 H54 0.9500 . ?
C54 C55 1.393(11) . ?
C55 C82 1.470(11) . ?
C56 H56 0.9500 . ?
C57 H57 1.0000 . ?
C57 C58 1.528(11) . ?
C57 C62 1.534(11) . ?
C58 H58 1.0000 . ?
C58 C59 1.556(11) . ?
C59 H59A 0.9900 . ?
C59 H59B 0.9900 . ?
C59 C60 1.493(11) . ?
C60 H60A 0.9900 . ?
C60 H60B 0.9900 . ?
C60 C61 1.533(12) . ?
C61 H61A 0.9900 . ?
C61 H61B 0.9900 . ?
C61 C62 1.514(11) . ?
C62 H62A 0.9900 . ?
C62 H62B 0.9900 . ?
C63 H63 0.9500 . ?
C63 C64 1.489(11) . ?
C64 C65 1.381(11) . ?
C64 C69 1.420(11) . ?
C65 H65 0.9500 . ?
C65 C66 1.389(11) . ?
C66 C67 1.406(11) . ?
C66 C70 1.479(11) . ?
C67 H67 0.9500 . ?
C67 C68 1.403(10) . ?
C68 C69 1.373(11) . ?
C68 C94 1.510(11) . ?
C69 H69 0.9500 . ?
C70 H70 0.9500 . ?
C71 H71 1.0000 . ?
C71 C72 1.547(11) . ?
C71 C76 1.538(11) . ?
C72 H72 1.0000 . ?
C72 C73 1.500(11) . ?
C73 H73A 0.9900 . ?
C73 H73B 0.9900 . ?
C73 C74 1.531(11) . ?
C74 H74A 0.9900 . ?
C74 H74B 0.9900 . ?
C74 C75 1.526(11) . ?
C75 H75A 0.9900 . ?
C75 H75B 0.9900 . ?
C75 C76 1.538(11) . ?
C76 H76A 0.9900 . ?
C76 H76B 0.9900 . ?
C77 H77 0.9500 . ?
C77 C78 1.459(11) . ?
C78 C79 1.403(11) . ?
C78 C83 1.374(10) . ?
C79 H79 0.9500 . ?
C79 C80 1.411(11) . ?
C80 C81 1.389(10) . ?
C80 C84 1.465(11) . ?
C81 H81 0.9500 . ?
C81 C82 1.398(11) . ?
C82 C83 1.399(11) . ?
C83 H83 0.9500 . ?
C84 H84 0.9500 . ?
C85 H85 1.0000 . ?
C85 C86 1.540(11) . ?
C85 C90 1.519(11) . ?
C86 H86 1.0000 . ?
C86 C87 1.569(11) . ?
C87 H87A 0.9900 . ?
C87 H87B 0.9900 . ?
C87 C88 1.544(12) . ?
C88 H88A 0.9900 . ?
C88 H88B 0.9900 . ?
C88 C89 1.508(12) . ?
C89 H89A 0.9900 . ?
C89 H89B 0.9900 . ?
C89 C90 1.526(11) . ?
C90 H90A 0.9900 . ?
C90 H90B 0.9900 . ?
C91 H91 0.9500 . ?
C91 C92 1.456(11) . ?
C92 C93 1.377(11) . ?
C92 C97 1.420(11) . ?
C93 H93 0.9500 . ?
C93 C94 1.377(11) . ?
C94 C95 1.433(11) . ?
C95 C96 1.387(11) . ?
C95 C126 1.467(11) . ?
C96 H96 0.9500 . ?
C96 C97 1.383(11) . ?
C97 C98 1.483(11) . ?
C98 C99 1.408(11) . ?
C98 C103 1.404(12) . ?
C99 H99 0.9500 . ?
C99 C100 1.372(11) . ?
C100 C101 1.380(11) . ?
C100 C104 1.489(11) . ?
C101 H101 0.9500 . ?
C101 C102 1.381(11) . ?
C102 C103 1.405(11) . ?
C102 C125 1.481(12) . ?
C103 H103 0.9500 . ?
C104 H104 0.9500 . ?
C105 H105 1.0000 . ?
C105 C106 1.573(12) . ?
C105 C110 1.524(11) . ?
C106 H106 1.0000 . ?
C106 C107 1.525(11) . ?
C107 H10A 0.9900 . ?
C107 H10B 0.9900 . ?
C107 C108 1.514(11) . ?
C108 H10C 0.9900 . ?
C108 H10D 0.9900 . ?
C108 C109 1.520(13) . ?
C109 H10E 0.9900 . ?
C109 H10F 0.9900 . ?
C109 C110 1.556(12) . ?
C110 H11A 0.9900 . ?
C110 H11B 0.9900 . ?
C111 H111 0.9500 . ?
C111 C112 1.472(11) . ?
C112 C113 1.400(11) . ?
C112 C117 1.404(11) . ?
C113 H113 0.9500 . ?
C113 C114 1.397(10) . ?
C114 C115 1.399(10) . ?
C115 H115 0.9500 . ?
C115 C116 1.388(10) . ?
C116 C117 1.411(11) . ?
C116 C118 1.482(11) . ?
C117 H117 0.9500 . ?
C118 H118 0.9500 . ?
C119 H119 1.0000 . ?
C119 C120 1.574(12) . ?
C119 C124 1.516(11) . ?
C120 H120 1.0000 . ?
C120 C121 1.503(11) . ?
C121 H12A 0.9900 . ?
C121 H12B 0.9900 . ?
C121 C122 1.508(13) . ?
C122 H12C 0.9900 . ?
C122 H12D 0.9900 . ?
C122 C123 1.514(13) . ?
C123 H12E 0.9900 . ?
C123 H12F 0.9900 . ?
C123 C124 1.532(11) . ?
C124 H12G 0.9900 . ?
C124 H12H 0.9900 . ?
C125 H125 0.9500 . ?
C126 H126 0.9500 . ?
C127 H127 1.0000 . ?
C127 C128 1.481(13) . ?
C127 C132 1.571(14) . ?
C128 H128 1.0000 . ?
C128 C129 1.516(15) . ?
C129 H12I 0.9900 . ?
C129 H12J 0.9900 . ?
C129 C130 1.534(18) . ?
C130 H13A 0.9900 . ?
C130 H13B 0.9900 . ?
C130 C131 1.488(18) . ?
C131 H13C 0.9900 . ?
C131 H13D 0.9900 . ?
C131 C132 1.555(16) . ?
C132 H13E 0.9900 . ?
C132 H13F 0.9900 . ?

loop_
_geom_torsion_atom_site_label_1
_geom_torsion_atom_site_label_2
_geom_torsion_atom_site_label_3
_geom_torsion_atom_site_label_4
_geom_torsion
_geom_torsion_site_symmetry_1
_geom_torsion_site_symmetry_2
_geom_torsion_site_symmetry_3
_geom_torsion_site_symmetry_4
_geom_torsion_publ_flag
C144 O1 C133 C136 -56.6(14) . . . . ?
C144 O1 C133 C138 -173.4(10) . . . . ?
C144 O1 C133 C141 69.1(14) . . . . ?
C152 O2 C147 C151 -43(2) . . . . ?
C152 O2 C147 C153 -153.9(15) . . . . ?
C152 O2 C147 C154 74.4(18) . . . . ?
C150 O3 C149 C140 71(2) . . . . ?
C150 O3 C149 C146 -67(2) . . . . ?
C150 O3 C149 C148 166.9(14) . . . . ?
N1 C1 C2 C3 177.9(9) . . . . ?
N1 C1 C6 N2 -55.4(11) . . . . ?
N1 C1 C6 C5 -179.4(8) . . . . ?
N2 C7 C8 C9 169.0(8) . . . . ?
N2 C7 C8 C13 -11.9(12) . . . . ?
N3 C15 C16 N4 -59.6(8) . . . . ?
N3 C15 C16 C17 177.8(6) . . . . ?
N3 C15 C20 C19 -176.9(7) . . . . ?
N4 C16 C17 C18 -177.9(6) . . . . ?
N4 C21 C22 C23 174.4(8) . . . . ?
N4 C21 C22 C27 0.6(13) . . . . ?
N5 C29 C30 N6 -62.2(8) . . . . ?
N5 C29 C30 C31 175.5(6) . . . . ?
N5 C29 C34 C33 -173.1(7) . . . . ?
N6 C30 C31 C32 -175.8(7) . . . . ?
N6 C35 C36 C37 6.5(13) . . . . ?
N6 C35 C36 C41 179.7(8) . . . . ?
N7 C43 C44 N8 -54.6(8) . . . . ?
N7 C43 C44 C45 -176.7(7) . . . . ?
N7 C43 C48 C47 179.9(7) . . . . ?
N8 C44 C45 C46 179.2(7) . . . . ?
N8 C49 C50 C51 29.3(11) . . . . ?
N8 C49 C50 C55 -154.1(8) . . . . ?
N9 C57 C58 N10 -58.0(9) . . . . ?
N9 C57 C58 C59 -176.6(7) . . . . ?
N9 C57 C62 C61 179.4(7) . . . . ?
N10 C58 C59 C60 -174.9(7) . . . . ?
N10 C63 C64 C65 -170.9(7) . . . . ?
N10 C63 C64 C69 11.4(12) . . . . ?
N11 C71 C72 N12 -59.8(8) . . . . ?
N11 C71 C72 C73 -179.7(7) . . . . ?
N11 C71 C76 C75 -179.8(7) . . . . ?
N12 C72 C73 C74 -174.6(7) . . . . ?
N12 C77 C78 C79 9.7(12) . . . . ?
N12 C77 C78 C83 -175.2(7) . . . . ?
N13 C85 C86 N14 -59.9(8) . . . . ?
N13 C85 C86 C87 -179.6(6) . . . . ?
N13 C85 C90 C89 -176.5(7) . . . . ?
N14 C86 C87 C88 -177.1(7) . . . . ?
N14 C91 C92 C93 37.6(11) . . . . ?
N14 C91 C92 C97 -150.4(8) . . . . ?
N15 C120 C121 C122 -178.8(8) . . . . ?
N16 C119 C120 N15 -56.2(9) . . . . ?
N16 C119 C120 C121 -177.7(7) . . . . ?
N16 C119 C124 C123 -176.8(7) . . . . ?
N17 C106 C107 C108 -176.1(8) . . . . ?
N17 C111 C112 C113 -10.0(13) . . . . ?
N17 C111 C112 C117 166.5(8) . . . . ?
N18 C105 C106 N17 -59.5(8) . . . . ?
N18 C105 C106 C107 178.7(7) . . . . ?
N18 C105 C110 C109 -176.7(7) . . . . ?
N19 C127 C128 N20 -57.5(12) . . . . ?
N19 C127 C128 C129 -179.5(10) . . . . ?
N19 C127 C132 C131 -178.4(9) . . . . ?
N20 C128 C129 C130 175.6(11) . . . . ?
C1 C2 C3 C4 54.1(14) . . . . ?
C2 C1 C6 N2 -179.1(8) . . . . ?
C2 C1 C6 C5 56.9(11) . . . . ?
C2 C3 C4 C5 -53.1(14) . . . . ?
C3 C4 C5 C6 53.5(12) . . . . ?
C4 C5 C6 N2 -177.9(8) . . . . ?
C4 C5 C6 C1 -54.2(11) . . . . ?
C6 N2 C7 C8 -178.8(7) . . . . ?
C6 C1 C2 C3 -55.1(12) . . . . ?
C7 N2 C6 C1 107.7(9) . . . . ?
C7 N2 C6 C5 -129.2(8) . . . . ?
C7 C8 C9 C10 177.7(7) . . . . ?
C7 C8 C9 C40 -7.0(11) . . . . ?
C7 C8 C13 C12 179.6(7) . . . . ?
C8 C9 C10 C11 2.7(12) . . . . ?
C8 C9 C40 C39 -51.4(11) . . . . ?
C8 C9 C40 C41 133.6(8) . . . . ?
C9 C8 C13 C12 -1.3(11) . . . . ?
C9 C10 C11 C12 -1.3(12) . . . . ?
C9 C10 C11 C14 170.7(7) . . . . ?
C9 C40 C41 C36 174.9(7) . . . . ?
C10 C9 C40 C39 123.9(8) . . . . ?
C10 C9 C40 C41 -51.1(10) . . . . ?
C10 C11 C12 C13 -1.3(11) . . . . ?
C10 C11 C12 C114 179.5(7) . . . . ?
C10 C11 C14 N3 38.4(11) . . . . ?
C11 C12 C13 C8 2.7(11) . . . . ?
C11 C12 C114 C113 39.0(11) . . . . ?
C11 C12 C114 C115 -140.8(8) . . . . ?
C12 C11 C14 N3 -149.9(8) . . . . ?
C12 C114 C115 C116 -177.8(7) . . . . ?
C13 C8 C9 C10 -1.4(11) . . . . ?
C13 C8 C9 C40 173.9(7) . . . . ?
C13 C12 C114 C113 -140.1(8) . . . . ?
C13 C12 C114 C115 40.1(10) . . . . ?
C14 N3 C15 C16 141.2(7) . . . . ?
C14 N3 C15 C20 -96.5(8) . . . . ?
C14 C11 C12 C13 -173.2(7) . . . . ?
C14 C11 C12 C114 7.7(11) . . . . ?
C15 N3 C14 C11 -173.0(7) . . . . ?
C15 C16 C17 C18 -55.4(9) . . . . ?
C16 N4 C21 C22 -176.4(7) . . . . ?
C16 C15 C20 C19 -56.3(9) . . . . ?
C16 C17 C18 C19 55.8(9) . . . . ?
C17 C18 C19 C20 -56.0(9) . . . . ?
C18 C19 C20 C15 56.7(9) . . . . ?
C20 C15 C16 N4 177.9(6) . . . . ?
C20 C15 C16 C17 55.2(9) . . . . ?
C21 N4 C16 C15 128.4(7) . . . . ?
C21 N4 C16 C17 -109.0(8) . . . . ?
C21 C22 C23 C24 -173.9(7) . . . . ?
C21 C22 C27 C26 173.7(7) . . . . ?
C22 C23 C24 C25 -1.3(12) . . . . ?
C22 C23 C24 C28 174.5(7) . . . . ?
C23 C22 C27 C26 0.0(12) . . . . ?
C23 C24 C25 C26 2.1(12) . . . . ?
C23 C24 C28 N5 5.5(12) . . . . ?
C24 C25 C26 C27 -1.8(11) . . . . ?
C24 C25 C26 C52 171.9(8) . . . . ?
C25 C24 C28 N5 -178.7(8) . . . . ?
C25 C26 C27 C22 0.8(11) . . . . ?
C25 C26 C52 C51 -58.4(11) . . . . ?
C25 C26 C52 C53 129.0(9) . . . . ?
C26 C52 C53 C54 164.1(8) . . . . ?
C26 C52 C53 C56 -9.6(12) . . . . ?
C27 C22 C23 C24 0.3(12) . . . . ?
C27 C26 C52 C51 115.2(8) . . . . ?
C27 C26 C52 C53 -57.5(11) . . . . ?
C28 N5 C29 C30 107.2(8) . . . . ?
C28 N5 C29 C34 -131.8(8) . . . . ?
C28 C24 C25 C26 -173.6(7) . . . . ?
C29 N5 C28 C24 -170.1(7) . . . . ?
C29 C30 C31 C32 -55.7(9) . . . . ?
C30 N6 C35 C36 -169.0(7) . . . . ?
C30 C29 C34 C33 -55.4(10) . . . . ?
C30 C31 C32 C33 56.1(10) . . . . ?
C31 C32 C33 C34 -56.1(10) . . . . ?
C32 C33 C34 C29 55.3(10) . . . . ?
C34 C29 C30 N6 177.9(7) . . . . ?
C34 C29 C30 C31 55.7(9) . . . . ?
C35 N6 C30 C29 110.7(8) . . . . ?
C35 N6 C30 C31 -127.3(8) . . . . ?
C35 C36 C37 C38 174.0(7) . . . . ?
C35 C36 C41 C40 -173.1(7) . . . . ?
C36 C37 C38 C39 -2.1(11) . . . . ?
C36 C37 C38 C42 -175.9(7) . . . . ?
C37 C36 C41 C40 0.4(11) . . . . ?
C37 C38 C39 C40 2.3(11) . . . . ?
C37 C38 C42 N7 -179.3(7) . . . . ?
C38 C39 C40 C9 -176.2(7) . . . . ?
C38 C39 C40 C41 -1.1(11) . . . . ?
C39 C38 C42 N7 7.0(12) . . . . ?
C39 C40 C41 C36 -0.2(11) . . . . ?
C40 C9 C10 C11 -172.8(7) . . . . ?
C41 C36 C37 C38 0.8(11) . . . . ?
C42 N7 C43 C44 119.2(7) . . . . ?
C42 N7 C43 C48 -122.0(8) . . . . ?
C42 C38 C39 C40 176.0(7) . . . . ?
C43 N7 C42 C38 -174.5(6) . . . . ?
C43 C44 C45 C46 -61.0(9) . . . . ?
C44 N8 C49 C50 -176.9(7) . . . . ?
C44 C43 C48 C47 -60.3(9) . . . . ?
C44 C45 C46 C47 57.5(10) . . . . ?
C45 C46 C47 C48 -56.1(10) . . . . ?
C46 C47 C48 C43 58.6(10) . . . . ?
C48 C43 C44 N8 -175.7(6) . . . . ?
C48 C43 C44 C45 62.1(8) . . . . ?
C49 N8 C44 C43 147.7(7) . . . . ?
C49 N8 C44 C45 -92.3(9) . . . . ?
C49 C50 C51 C52 179.2(7) . . . . ?
C49 C50 C55 C54 174.1(7) . . . . ?
C49 C50 C55 C82 -10.4(12) . . . . ?
C50 C51 C52 C26 -166.5(7) . . . . ?
C50 C51 C52 C53 6.6(12) . . . . ?
C50 C55 C82 C81 -61.5(11) . . . . ?
C50 C55 C82 C83 125.5(8) . . . . ?
C51 C50 C55 C54 -9.3(11) . . . . ?
C51 C50 C55 C82 166.1(8) . . . . ?
C51 C52 C53 C54 -8.6(11) . . . . ?
C51 C52 C53 C56 177.7(7) . . . . ?
C52 C26 C27 C22 -173.1(7) . . . . ?
C52 C53 C54 C55 1.7(12) . . . . ?
C52 C53 C56 N9 -153.3(8) . . . . ?
C53 C54 C55 C50 7.3(12) . . . . ?
C53 C54 C55 C82 -168.3(7) . . . . ?
C54 C53 C56 N9 32.9(12) . . . . ?
C54 C55 C82 C81 113.9(9) . . . . ?
C54 C55 C82 C83 -59.2(11) . . . . ?
C55 C50 C51 C52 2.5(12) . . . . ?
C55 C82 C83 C78 175.4(7) . . . . ?
C56 N9 C57 C58 155.0(7) . . . . ?
C56 N9 C57 C62 -83.3(10) . . . . ?
C56 C53 C54 C55 175.7(7) . . . . ?
C57 N9 C56 C53 -174.2(7) . . . . ?
C57 C58 C59 C60 -57.5(9) . . . . ?
C58 N10 C63 C64 -173.3(7) . . . . ?
C58 C57 C62 C61 -59.9(10) . . . . ?
C58 C59 C60 C61 54.9(10) . . . . ?
C59 C60 C61 C62 -55.1(10) . . . . ?
C60 C61 C62 C57 56.3(10) . . . . ?
C62 C57 C58 N10 178.7(7) . . . . ?
C62 C57 C58 C59 60.0(9) . . . . ?
C63 N10 C58 C57 113.2(8) . . . . ?
C63 N10 C58 C59 -128.2(8) . . . . ?
C63 C64 C65 C66 -176.4(7) . . . . ?
C63 C64 C69 C68 176.9(7) . . . . ?
C64 C65 C66 C67 -1.3(12) . . . . ?
C64 C65 C66 C70 177.7(7) . . . . ?
C65 C64 C69 C68 -0.7(12) . . . . ?
C65 C66 C67 C68 0.8(11) . . . . ?
C65 C66 C70 N11 8.8(12) . . . . ?
C66 C67 C68 C69 -0.3(11) . . . . ?
C66 C67 C68 C94 175.7(7) . . . . ?
C67 C66 C70 N11 -172.2(7) . . . . ?
C67 C68 C69 C64 0.2(11) . . . . ?
C67 C68 C94 C93 -49.4(10) . . . . ?
C67 C68 C94 C95 137.5(8) . . . . ?
C68 C94 C95 C96 172.2(7) . . . . ?
C68 C94 C95 C126 -12.9(11) . . . . ?
C69 C64 C65 C66 1.2(11) . . . . ?
C69 C68 C94 C93 126.6(8) . . . . ?
C69 C68 C94 C95 -46.5(10) . . . . ?
C70 N11 C71 C72 96.2(8) . . . . ?
C70 N11 C71 C76 -143.9(7) . . . . ?
C70 C66 C67 C68 -178.2(7) . . . . ?
C71 N11 C70 C66 -169.5(7) . . . . ?
C71 C72 C73 C74 -56.7(10) . . . . ?
C72 N12 C77 C78 -172.0(7) . . . . ?
C72 C71 C76 C75 -60.5(9) . . . . ?
C72 C73 C74 C75 54.3(10) . . . . ?
C73 C74 C75 C76 -53.9(10) . . . . ?
C74 C75 C76 C71 57.9(9) . . . . ?
C76 C71 C72 N12 179.6(7) . . . . ?
C76 C71 C72 C73 59.6(9) . . . . ?
C77 N12 C72 C71 100.0(8) . . . . ?
C77 N12 C72 C73 -140.8(7) . . . . ?
C77 C78 C79 C80 176.5(7) . . . . ?
C77 C78 C83 C82 -177.7(7) . . . . ?
C78 C79 C80 C81 0.1(11) . . . . ?
C78 C79 C80 C84 -176.4(7) . . . . ?
C79 C78 C83 C82 -2.5(12) . . . . ?
C79 C80 C81 C82 -0.5(11) . . . . ?
C79 C80 C84 N13 -172.0(7) . . . . ?
C80 C81 C82 C55 -173.9(7) . . . . ?
C80 C81 C82 C83 -0.5(11) . . . . ?
C81 C80 C84 N13 11.7(12) . . . . ?
C81 C82 C83 C78 2.1(11) . . . . ?
C83 C78 C79 C80 1.3(11) . . . . ?
C84 N13 C85 C86 114.2(8) . . . . ?
C84 N13 C85 C90 -124.1(8) . . . . ?
C84 C80 C81 C82 175.8(7) . . . . ?
C85 N13 C84 C80 -178.7(7) . . . . ?
C85 C86 C87 C88 -58.6(9) . . . . ?
C86 N14 C91 C92 -170.2(7) . . . . ?
C86 C85 C90 C89 -56.5(9) . . . . ?
C86 C87 C88 C89 57.8(9) . . . . ?
C87 C88 C89 C90 -55.7(9) . . . . ?
C88 C89 C90 C85 54.3(9) . . . . ?
C90 C85 C86 N14 178.7(6) . . . . ?
C90 C85 C86 C87 58.9(8) . . . . ?
C91 N14 C86 C85 142.2(7) . . . . ?
C91 N14 C86 C87 -98.7(8) . . . . ?
C91 C92 C93 C94 170.1(7) . . . . ?
C91 C92 C97 C96 -171.5(7) . . . . ?
C91 C92 C97 C98 7.2(12) . . . . ?
C92 C93 C94 C68 -170.9(7) . . . . ?
C92 C93 C94 C95 2.3(12) . . . . ?
C92 C97 C98 C99 -136.3(8) . . . . ?
C92 C97 C98 C103 42.4(11) . . . . ?
C93 C92 C97 C96 0.5(11) . . . . ?
C93 C92 C97 C98 179.2(7) . . . . ?
C93 C94 C95 C96 -1.0(11) . . . . ?
C93 C94 C95 C126 173.9(7) . . . . ?
C94 C68 C69 C64 -175.8(7) . . . . ?
C94 C95 C96 C97 -0.5(12) . . . . ?
C94 C95 C126 N19 168.1(8) . . . . ?
C95 C96 C97 C92 0.8(12) . . . . ?
C95 C96 C97 C98 -178.0(7) . . . . ?
C96 C95 C126 N19 -17.1(13) . . . . ?
C96 C97 C98 C99 42.4(11) . . . . ?
C96 C97 C98 C103 -138.9(8) . . . . ?
C97 C92 C93 C94 -2.1(12) . . . . ?
C97 C98 C99 C100 -178.5(7) . . . . ?
C97 C98 C103 C102 179.1(7) . . . . ?
C98 C99 C100 C101 -0.4(12) . . . . ?
C98 C99 C100 C104 -174.1(7) . . . . ?
C99 C98 C103 C102 -2.2(11) . . . . ?
C99 C100 C101 C102 -2.6(12) . . . . ?
C99 C100 C104 N18 -168.0(8) . . . . ?
C100 C101 C102 C103 3.2(12) . . . . ?
C100 C101 C102 C125 -171.5(7) . . . . ?
C101 C100 C104 N18 18.4(12) . . . . ?
C101 C102 C103 C98 -0.7(12) . . . . ?
C101 C102 C125 N15 160.3(8) . . . . ?
C103 C98 C99 C100 2.8(12) . . . . ?
C103 C102 C125 N15 -14.5(12) . . . . ?
C104 N18 C105 C106 117.0(8) . . . . ?
C104 N18 C105 C110 -124.5(8) . . . . ?
C104 C100 C101 C102 170.9(7) . . . . ?
C105 N18 C104 C100 -170.1(7) . . . . ?
C105 C106 C107 C108 -56.9(10) . . . . ?
C106 N17 C111 C112 -170.4(7) . . . . ?
C106 C105 C110 C109 -59.0(10) . . . . ?
C106 C107 C108 C109 56.8(11) . . . . ?
C107 C108 C109 C110 -55.4(11) . . . . ?
C108 C109 C110 C105 57.3(10) . . . . ?
C110 C105 C106 N17 179.9(7) . . . . ?
C110 C105 C106 C107 58.2(9) . . . . ?
C111 N17 C106 C105 96.9(9) . . . . ?
C111 N17 C106 C107 -142.2(8) . . . . ?
C111 C112 C113 C114 173.8(7) . . . . ?
C111 C112 C117 C116 -172.9(7) . . . . ?
C112 C113 C114 C12 179.8(7) . . . . ?
C112 C113 C114 C115 -0.4(12) . . . . ?
C113 C112 C117 C116 3.6(12) . . . . ?
C113 C114 C115 C116 2.4(11) . . . . ?
C114 C12 C13 C8 -178.2(7) . . . . ?
C114 C115 C116 C117 -1.4(12) . . . . ?
C114 C115 C116 C118 -176.4(7) . . . . ?
C115 C116 C117 C112 -1.6(12) . . . . ?
C115 C116 C118 N16 -169.6(8) . . . . ?
C117 C112 C113 C114 -2.6(12) . . . . ?
C117 C116 C118 N16 15.2(12) . . . . ?
C118 N16 C119 C120 117.0(8) . . . . ?
C118 N16 C119 C124 -125.1(8) . . . . ?
C118 C116 C117 C112 173.6(7) . . . . ?
C119 N16 C118 C116 -169.7(7) . . . . ?
C119 C120 C121 C122 -60.6(10) . . . . ?
C120 N15 C125 C102 -170.8(7) . . . . ?
C120 C119 C124 C123 -59.9(9) . . . . ?
C120 C121 C122 C123 55.4(12) . . . . ?
C121 C122 C123 C124 -51.6(11) . . . . ?
C122 C123 C124 C119 55.2(10) . . . . ?
C124 C119 C120 N15 -175.8(7) . . . . ?
C124 C119 C120 C121 62.8(9) . . . . ?
C125 N15 C120 C119 101.7(9) . . . . ?
C125 N15 C120 C121 -140.0(8) . . . . ?
C125 C102 C103 C98 174.0(7) . . . . ?
C126 N19 C127 C128 112.2(10) . . . . ?
C126 N19 C127 C132 -127.3(9) . . . . ?
C126 C95 C96 C97 -175.4(8) . . . . ?
C127 N19 C126 C95 -174.4(8) . . . . ?
C127 C128 C129 C130 -58.0(15) . . . . ?
C128 C127 C132 C131 -59.8(12) . . . . ?
C128 C129 C130 C131 57.2(16) . . . . ?
C129 C130 C131 C132 -60.8(15) . . . . ?
C130 C131 C132 C127 60.4(13) . . . . ?
C132 C127 C128 N20 -177.1(9) . . . . ?
C132 C127 C128 C129 60.9(13) . . . . ?
